data_7000623
loop_
_publ_author_name
'Zhou, Binbin'
'Denning, Mark S.'
'Jones, Carl'
'Goicoechea, Jose M.'

_publ_section_title
;
 Reductive cleavage of Zn--C bonds by group 14 Zintl anions: synthesis
 and characterisation of [E9ZnR]3&#x2212; (E = Ge, Sn, Pb; R = Mes,
 iPr)
;
_journal_issue 9
_journal_name_full 'Dalton Transactions'
_journal_page_first 1571
_journal_page_last 1578
_journal_paper_doi 10.1039/b815122a
_journal_year 2009
_chemical_formula_moiety '6(C18 H36 K N2 O6), 2(C3 H7 Pb9 Zn), C2 H8 N2'
_chemical_formula_sum 'C116 H238 K6 N14 O36 Pb18 Zn2'
_chemical_formula_weight 6498.28
_chemical_name_common (K-(2,2,2-crypt))6(Pb9Zn(iPr))2*en
_chemical_name_systematic
;
[K-(2,2,2-crypt)]6[Pb9Zn(iPr)]2*en
;
_space_group_IT_number 2
_symmetry_cell_setting triclinic
_symmetry_space_group_name_Hall '-P 1'
_symmetry_space_group_name_H-M 'P -1'
_atom_sites_solution_hydrogens geom
_atom_sites_solution_primary direct
_atom_sites_solution_secondary difmap
_audit_creation_method SHELXL-97
_cell_angle_alpha 112.1484(3)
_cell_angle_beta 100.0104(3)
_cell_angle_gamma 92.2170(3)
_cell_formula_units_Z 2
_cell_length_a 14.08810(10)
_cell_length_b 25.57220(20)
_cell_length_c 27.13480(20)
_cell_measurement_temperature 100(2)
_cell_volume 8858.10(12)
_computing_cell_refinement
;
KappaCCD software "DENZO" (Otwinowski & Minor, 1996)
;
_computing_data_collection
;
KappaCCD software "Collect" (Nonius, 2000)
;
_computing_data_reduction
;
KappaCCD software "DENZO" (Otwinowski & Minor, 1996)
;
_computing_molecular_graphics 'WinGX (Farrugia, 2005)'
_computing_publication_material 'XCIF (Sheldrick, 2001)'
_computing_structure_refinement 'SHELXL-97 (Sheldrick, 1997)'
_computing_structure_solution 'SHELXS-97 (Sheldrick, 1990)'
_diffrn_ambient_temperature 100(2)
_diffrn_measured_fraction_theta_full 0.986
_diffrn_measured_fraction_theta_max 0.986
_diffrn_measurement_device_type 'Nonius KappaCCD'
_diffrn_measurement_method 'omega scans'
_diffrn_radiation_monochromator graphite
_diffrn_radiation_source 'fine-focus sealed tube'
_diffrn_radiation_type MoK\a
_diffrn_radiation_wavelength 0.71073
_diffrn_reflns_av_R_equivalents 0.0536
_diffrn_reflns_av_sigmaI/netI 0.0650
_diffrn_reflns_limit_h_max 16
_diffrn_reflns_limit_h_min -16
_diffrn_reflns_limit_k_max 30
_diffrn_reflns_limit_k_min -30
_diffrn_reflns_limit_l_max 32
_diffrn_reflns_limit_l_min -29
_diffrn_reflns_number 54321
_diffrn_reflns_theta_full 25.00
_diffrn_reflns_theta_max 25.00
_diffrn_reflns_theta_min 5.09
_exptl_absorpt_coefficient_mu 17.501
_exptl_absorpt_correction_T_max 0.3349
_exptl_absorpt_correction_T_min 0.1448
_exptl_absorpt_correction_type multi-scan
_exptl_absorpt_process_details 'DENZO/SCALEPACK (Otwinowski & Minor, 1997)'
_exptl_crystal_colour 'dark purple/black'
_exptl_crystal_density_diffrn 2.436
_exptl_crystal_density_method 'not measured'
_exptl_crystal_description plate
_exptl_crystal_F_000 5938
_exptl_crystal_size_max 0.18
_exptl_crystal_size_mid 0.12
_exptl_crystal_size_min 0.08
_refine_diff_density_max 3.196
_refine_diff_density_min -4.999
_refine_diff_density_rms 0.339
_refine_ls_extinction_method none
_refine_ls_goodness_of_fit_ref 1.009
_refine_ls_hydrogen_treatment constr
_refine_ls_matrix_type full
_refine_ls_number_parameters 1729
_refine_ls_number_reflns 30777
_refine_ls_number_restraints 96
_refine_ls_restrained_S_all 1.009
_refine_ls_R_factor_all 0.0708
_refine_ls_R_factor_gt 0.0486
_refine_ls_shift/su_max 0.002
_refine_ls_shift/su_mean 0.000
_refine_ls_structure_factor_coef Fsqd
_refine_ls_weighting_details 'calc w=1/[\s^2^(Fo^2^)+(0.0779P)^2^+0.0000P] where P=(Fo^2^+2Fc^2^)/3'
_refine_ls_weighting_scheme calc
_refine_ls_wR_factor_gt 0.1199
_refine_ls_wR_factor_ref 0.1287
_reflns_number_gt 23264
_reflns_number_total 30777
_reflns_threshold_expression >2sigma(I)
_cod_data_source_file b815122a.txt
_cod_data_source_block 6
_cod_depositor_comments
;
The following automatic conversions were performed:
'_symmetry_cell_setting' value 'Triclinic' changed to 'triclinic'
according to '/home/saulius/struct/CIF-dictionaries/cif_core.dic'
dictionary named 'cif_core.dic' version 2.4.1 from 2010-06-29.

Automatic conversion script
Id: cif_fix_enum 1527 2010-12-29 10:47:43Z saulius 
;
_cod_original_cell_volume 8858.104(116)
_cod_original_sg_symbol_H-M P-1
_cod_database_code 7000623

loop_
_symmetry_equiv_pos_as_xyz
'x, y, z'
'-x, -y, -z'

loop_
_atom_site_label
_atom_site_type_symbol
_atom_site_fract_x
_atom_site_fract_y
_atom_site_fract_z
_atom_site_U_iso_or_equiv
_atom_site_adp_type
_atom_site_occupancy
_atom_site_symmetry_multiplicity
_atom_site_calc_flag
_atom_site_refinement_flags
_atom_site_disorder_assembly
_atom_site_disorder_group
Pb11 Pb 0.61934(3) 0.274257(17) -0.101217(16) 0.02265(10) Uani 1 1 d . . .
Pb13 Pb 0.56624(3) 0.338601(16) 0.009988(17) 0.02196(10) Uani 1 1 d . . .
Pb14 Pb 0.79257(3) 0.328542(16) -0.005668(16) 0.01817(10) Uani 1 1 d . . .
Pb15 Pb 0.73864(3) 0.186118(16) -0.076631(16) 0.01815(10) Uani 1 1 d . . .
Pb12 Pb 0.51415(3) 0.199100(17) -0.057813(16) 0.02184(10) Uani 1 1 d . . .
Pb17 Pb 0.73430(3) 0.343271(15) 0.102823(15) 0.01787(10) Uani 1 1 d . . .
Pb18 Pb 0.85771(3) 0.239854(16) 0.041825(16) 0.01855(10) Uani 1 1 d . . .
Pb19 Pb 0.66027(3) 0.148933(15) 0.004974(16) 0.01892(10) Uani 1 1 d . . .
Pb16 Pb 0.53914(3) 0.253837(16) 0.065097(16) 0.02042(10) Uani 1 1 d . . .
Zn11 Zn 0.72733(9) 0.23544(5) 0.10979(5) 0.0221(3) Uani 1 1 d . . .
C11 C 0.7504(7) 0.2134(4) 0.1755(4) 0.015(2) Uani 1 1 d U . .
H11 H 0.7297 0.2438 0.2063 0.018 Uiso 1 1 calc R . .
C12 C 0.8576(8) 0.2092(5) 0.1930(5) 0.031(3) Uani 1 1 d . . .
H12A H 0.8955 0.2454 0.2008 0.047 Uiso 1 1 calc R . .
H12B H 0.8790 0.1788 0.1637 0.047 Uiso 1 1 calc R . .
H12C H 0.8675 0.2006 0.2257 0.047 Uiso 1 1 calc R . .
C13 C 0.6903(8) 0.1585(5) 0.1632(5) 0.033(3) Uani 1 1 d . . .
H13A H 0.6217 0.1622 0.1522 0.049 Uiso 1 1 calc R . .
H13B H 0.6995 0.1496 0.1957 0.049 Uiso 1 1 calc R . .
H13C H 0.7105 0.1279 0.1336 0.049 Uiso 1 1 calc R . .
Pb1 Pb 0.34928(3) 0.232493(16) 0.616655(16) 0.01833(10) Uani 1 1 d . . .
Pb3 Pb 0.17737(3) 0.173250(15) 0.520490(16) 0.01649(9) Uani 1 1 d . . .
Pb4 Pb 0.40647(3) 0.166726(15) 0.507471(16) 0.01641(9) Uani 1 1 d . . .
Pb5 Pb 0.45059(3) 0.311185(15) 0.575925(16) 0.01778(10) Uani 1 1 d . . .
Pb2 Pb 0.21969(3) 0.314506(15) 0.587556(16) 0.01702(10) Uani 1 1 d . . .
Pb7 Pb 0.24267(3) 0.157716(15) 0.412997(15) 0.01547(9) Uani 1 1 d . . .
Pb8 Pb 0.43144(3) 0.251601(15) 0.452324(16) 0.01675(9) Uani 1 1 d . . .
Pb9 Pb 0.30335(3) 0.351782(15) 0.507131(16) 0.01643(10) Uani 1 1 d . . .
Pb6 Pb 0.10861(3) 0.257780(16) 0.469226(16) 0.01751(10) Uani 1 1 d . . .
Zn1 Zn 0.24124(9) 0.26265(5) 0.40269(5) 0.0208(3) Uani 1 1 d . . .
C1 C 0.2022(8) 0.2820(4) 0.3369(4) 0.023(2) Uani 1 1 d . . .
H21 H 0.2142 0.2497 0.3044 0.028 Uiso 1 1 calc R . .
C2 C 0.2614(9) 0.3350(5) 0.3423(5) 0.035(3) Uani 1 1 d . . .
H22A H 0.3305 0.3297 0.3476 0.053 Uiso 1 1 calc R . .
H22B H 0.2499 0.3673 0.3736 0.053 Uiso 1 1 calc R . .
H22C H 0.2424 0.3424 0.3093 0.053 Uiso 1 1 calc R . .
C3 C 0.0906(8) 0.2883(5) 0.3279(5) 0.029(3) Uani 1 1 d . . .
H23A H 0.0540 0.2530 0.3238 0.044 Uiso 1 1 calc R . .
H23B H 0.0710 0.2959 0.2950 0.044 Uiso 1 1 calc R . .
H23C H 0.0773 0.3199 0.3592 0.044 Uiso 1 1 calc R . .
K1 K 0.70799(15) 0.02038(9) 0.32246(9) 0.0153(5) Uani 1 1 d . . .
K2 K 0.73475(16) 0.51351(9) 0.81327(9) 0.0171(5) Uani 1 1 d . . .
K3 K 0.26638(16) 0.55250(9) 0.59292(9) 0.0191(5) Uani 1 1 d . . .
K4 K 0.77292(16) -0.05714(9) -0.10215(9) 0.0189(5) Uani 1 1 d . . .
K5 K -0.15346(15) 0.15840(9) 0.63781(9) 0.0172(5) Uani 1 1 d . . .
K6 K 0.16147(15) 0.33671(8) -0.12956(9) 0.0146(4) Uani 1 1 d . . .
N11 N 0.5520(6) -0.0602(3) 0.3288(4) 0.021(2) Uani 1 1 d . . .
N12 N 0.8641(6) 0.1012(3) 0.3166(3) 0.0174(19) Uani 1 1 d . . .
N21 N 0.5971(6) 0.4308(3) 0.8309(3) 0.021(2) Uani 1 1 d . . .
N22 N 0.8742(6) 0.5943(4) 0.7938(4) 0.025(2) Uani 1 1 d . . .
N31 N 0.2134(7) 0.5273(4) 0.6873(4) 0.025(2) Uani 1 1 d . . .
N32 N 0.3155(6) 0.5825(4) 0.5008(4) 0.020(2) Uani 1 1 d . . .
N41 N 0.7190(7) -0.0543(4) 0.0000(4) 0.024(2) Uani 1 1 d . . .
N42 N 0.8296(6) -0.0608(4) -0.2043(4) 0.024(2) Uani 1 1 d . . .
N51 N -0.1103(6) 0.1001(4) 0.7133(4) 0.020(2) Uani 1 1 d . . .
N52 N -0.1808(6) 0.2167(4) 0.5603(3) 0.022(2) Uani 1 1 d . . .
N61 N 0.1622(6) 0.2584(4) -0.0694(4) 0.023(2) Uani 1 1 d . . .
N62 N 0.1572(6) 0.4134(3) -0.1914(3) 0.0191(19) Uani 1 1 d . . .
O11 O 0.6191(5) -0.0747(3) 0.2282(3) 0.0248(17) Uani 1 1 d . . .
O12 O 0.7468(5) 0.0113(3) 0.2214(3) 0.0194(16) Uani 1 1 d . . .
O13 O 0.7516(5) -0.0344(3) 0.3951(3) 0.0205(16) Uani 1 1 d . . .
O14 O 0.9033(5) 0.0278(3) 0.3786(3) 0.0149(15) Uani 1 1 d . . .
O15 O 0.5318(5) 0.0580(3) 0.3462(3) 0.0188(16) Uani 1 1 d . . .
O16 O 0.6867(5) 0.1376(3) 0.3558(3) 0.0183(16) Uani 1 1 d . . .
O21 O 0.7884(5) 0.4800(3) 0.9021(3) 0.0262(18) Uani 1 1 d . . .
O22 O 0.9245(5) 0.5443(3) 0.8765(3) 0.0258(17) Uani 1 1 d . . .
O23 O 0.5473(5) 0.5397(3) 0.8264(3) 0.0231(17) Uani 1 1 d . . .
O24 O 0.6831(5) 0.6212(3) 0.8221(3) 0.0252(17) Uani 1 1 d . . .
O25 O 0.6849(6) 0.4022(3) 0.7334(3) 0.0273(18) Uani 1 1 d . . .
O26 O 0.7944(5) 0.4821(3) 0.7090(3) 0.0246(17) Uani 1 1 d . . .
O31 O 0.4140(5) 0.5358(3) 0.6694(3) 0.0233(17) Uani 1 1 d . . .
O32 O 0.4584(5) 0.5495(3) 0.5765(3) 0.0206(16) Uani 1 1 d . . .
O33 O 0.1678(6) 0.6294(3) 0.6680(3) 0.0307(19) Uani 1 1 d . . .
O34 O 0.2271(5) 0.6614(3) 0.5874(3) 0.0232(17) Uani 1 1 d . . .
O35 O 0.1265(5) 0.4631(3) 0.5705(3) 0.0267(18) Uani 1 1 d . . .
O36 O 0.1558(5) 0.4945(3) 0.4848(3) 0.0242(17) Uani 1 1 d . . .
O41 O 0.8300(6) -0.1411(3) -0.0626(3) 0.0285(18) Uani 1 1 d . . .
O42 O 0.8516(5) -0.1549(3) -0.1677(3) 0.0240(17) Uani 1 1 d . . .
O43 O 0.8506(6) 0.0311(3) -0.0043(3) 0.0277(18) Uani 1 1 d . . .
O44 O 0.9303(5) 0.0249(3) -0.0941(3) 0.0236(17) Uani 1 1 d . . .
O45 O 0.5743(5) -0.0694(3) -0.1002(3) 0.0261(18) Uani 1 1 d . . .
O46 O 0.6318(5) -0.0507(3) -0.1871(3) 0.0217(17) Uani 1 1 d . . .
O51 O 0.0353(5) 0.1598(3) 0.6834(3) 0.0169(15) Uani 1 1 d . . .
O52 O -0.0308(5) 0.2551(3) 0.6623(3) 0.0186(16) Uani 1 1 d . . .
O53 O -0.2233(5) 0.1979(3) 0.7355(3) 0.0224(17) Uani 1 1 d . . .
O54 O -0.2931(5) 0.2322(3) 0.6486(3) 0.0265(18) Uani 1 1 d . . .
O55 O -0.2338(5) 0.0452(3) 0.6030(3) 0.0288(19) Uani 1 1 d . . .
O56 O -0.2321(5) 0.0965(3) 0.5270(3) 0.0294(19) Uani 1 1 d . . .
O61 O -0.0131(5) 0.2715(3) -0.1390(3) 0.0224(17) Uani 1 1 d . . .
O62 O -0.0164(5) 0.3630(3) -0.1754(3) 0.0233(17) Uani 1 1 d . . .
O63 O 0.2797(5) 0.2506(3) -0.1498(3) 0.0244(17) Uani 1 1 d . . .
O64 O 0.2563(5) 0.3096(3) -0.2164(3) 0.0163(15) Uani 1 1 d . . .
O65 O 0.2299(5) 0.3807(3) -0.0186(3) 0.0250(17) Uani 1 1 d . . .
O66 O 0.2652(6) 0.4455(3) -0.0819(3) 0.0291(19) Uani 1 1 d . . .
C101 C 0.5355(9) -0.1122(4) 0.2794(5) 0.031(3) Uani 1 1 d . . .
H10A H 0.4745 -0.1344 0.2770 0.038 Uiso 1 1 calc R . .
H10B H 0.5892 -0.1355 0.2819 0.038 Uiso 1 1 calc R . .
C102 C 0.5289(8) -0.1002(5) 0.2284(5) 0.028(3) Uani 1 1 d . . .
H10C H 0.5101 -0.1362 0.1960 0.034 Uiso 1 1 calc R . .
H10D H 0.4786 -0.0746 0.2270 0.034 Uiso 1 1 calc R . .
C103 C 0.6153(9) -0.0627(5) 0.1813(4) 0.032(3) Uani 1 1 d . . .
H10E H 0.5727 -0.0326 0.1823 0.038 Uiso 1 1 calc R . .
H10F H 0.5883 -0.0972 0.1484 0.038 Uiso 1 1 calc R . .
C104 C 0.7139(10) -0.0438(5) 0.1791(5) 0.038(3) Uani 1 1 d U . .
H10G H 0.7586 -0.0714 0.1836 0.046 Uiso 1 1 calc R . .
H10H H 0.7139 -0.0420 0.1433 0.046 Uiso 1 1 calc R . .
C105 C 0.8417(9) 0.0313(5) 0.2204(5) 0.031(3) Uani 1 1 d . . .
H10I H 0.8456 0.0284 0.1834 0.038 Uiso 1 1 calc R . .
H10J H 0.8900 0.0086 0.2314 0.038 Uiso 1 1 calc R . .
C106 C 0.8613(9) 0.0922(4) 0.2597(5) 0.026(3) Uani 1 1 d . . .
H10K H 0.9242 0.1084 0.2571 0.031 Uiso 1 1 calc R . .
H10L H 0.8104 0.1134 0.2485 0.031 Uiso 1 1 calc R . .
C107 C 0.5859(8) -0.0744(5) 0.3769(5) 0.028(3) Uani 1 1 d . . .
H10M H 0.5770 -0.0425 0.4100 0.033 Uiso 1 1 calc R . .
H10N H 0.5447 -0.1084 0.3733 0.033 Uiso 1 1 calc R . .
C108 C 0.6890(8) -0.0856(4) 0.3841(5) 0.028(3) Uani 1 1 d . . .
H10O H 0.7049 -0.0981 0.4147 0.034 Uiso 1 1 calc R . .
H10P H 0.6996 -0.1164 0.3508 0.034 Uiso 1 1 calc R . .
C109 C 0.8502(7) -0.0422(4) 0.4091(5) 0.022(2) Uani 1 1 d . . .
H10Q H 0.8693 -0.0720 0.3779 0.026 Uiso 1 1 calc R . .
H10R H 0.8593 -0.0547 0.4399 0.026 Uiso 1 1 calc R . .
C110 C 0.9121(8) 0.0130(4) 0.4249(5) 0.024(3) Uani 1 1 d . . .
H11A H 0.8906 0.0433 0.4548 0.029 Uiso 1 1 calc R . .
H11B H 0.9807 0.0091 0.4376 0.029 Uiso 1 1 calc R . .
C111 C 0.9625(7) 0.0798(4) 0.3913(4) 0.021(2) Uani 1 1 d . . .
H11C H 1.0300 0.0775 0.4075 0.026 Uiso 1 1 calc R . .
H11D H 0.9375 0.1118 0.4179 0.026 Uiso 1 1 calc R . .
C112 C 0.9603(7) 0.0897(5) 0.3403(4) 0.021(2) Uani 1 1 d . . .
H11E H 1.0088 0.1223 0.3480 0.025 Uiso 1 1 calc R . .
H11F H 0.9799 0.0558 0.3130 0.025 Uiso 1 1 calc R . .
C113 C 0.4608(7) -0.0347(4) 0.3342(5) 0.025(3) Uani 1 1 d . . .
H11G H 0.4207 -0.0546 0.3498 0.031 Uiso 1 1 calc R . .
H11H H 0.4243 -0.0400 0.2977 0.031 Uiso 1 1 calc R . .
C114 C 0.4778(8) 0.0281(4) 0.3700(4) 0.022(2) Uani 1 1 d . . .
H11I H 0.4148 0.0434 0.3739 0.026 Uiso 1 1 calc R . .
H11J H 0.5144 0.0338 0.4066 0.026 Uiso 1 1 calc R . .
C115 C 0.5320(7) 0.1177(4) 0.3729(4) 0.020(2) Uani 1 1 d . . .
H11K H 0.5615 0.1299 0.4119 0.024 Uiso 1 1 calc R . .
H11L H 0.4645 0.1274 0.3698 0.024 Uiso 1 1 calc R . .
C116 C 0.5885(7) 0.1481(4) 0.3478(4) 0.019(2) Uani 1 1 d . . .
H11M H 0.5609 0.1346 0.3084 0.022 Uiso 1 1 calc R . .
H11N H 0.5842 0.1894 0.3645 0.022 Uiso 1 1 calc R . .
C117 C 0.7430(8) 0.1701(4) 0.3362(5) 0.022(2) Uani 1 1 d . . .
H11O H 0.7362 0.2110 0.3544 0.027 Uiso 1 1 calc R . .
H11P H 0.7194 0.1586 0.2966 0.027 Uiso 1 1 calc R . .
C118 C 0.8477(7) 0.1604(4) 0.3474(5) 0.021(2) Uani 1 1 d . . .
H11Q H 0.8875 0.1864 0.3378 0.025 Uiso 1 1 calc R . .
H11R H 0.8692 0.1696 0.3868 0.025 Uiso 1 1 calc R . .
C201 C 0.6323(8) 0.4280(4) 0.8837(4) 0.023(2) Uani 1 1 d . . .
H20A H 0.5993 0.3934 0.8841 0.028 Uiso 1 1 calc R . .
H20B H 0.6134 0.4612 0.9121 0.028 Uiso 1 1 calc R . .
C202 C 0.7386(9) 0.4273(4) 0.8981(5) 0.029(3) Uani 1 1 d U . .
H20C H 0.7555 0.4231 0.9333 0.035 Uiso 1 1 calc R . .
H20D H 0.7592 0.3947 0.8700 0.035 Uiso 1 1 calc R . .
C203 C 0.8898(8) 0.4822(5) 0.9202(5) 0.027(3) Uani 1 1 d . . .
H20E H 0.9170 0.4522 0.8928 0.033 Uiso 1 1 calc R . .
H20F H 0.9033 0.4765 0.9548 0.033 Uiso 1 1 calc R . .
C204 C 0.9350(8) 0.5414(5) 0.9286(5) 0.029(3) Uani 1 1 d . . .
H20G H 0.9017 0.5712 0.9523 0.035 Uiso 1 1 calc R . .
H20H H 1.0046 0.5473 0.9460 0.035 Uiso 1 1 calc R . .
C205 C 0.9691(10) 0.5988(5) 0.8832(5) 0.038(3) Uani 1 1 d . . .
H20I H 1.0364 0.6059 0.9044 0.045 Uiso 1 1 calc R . .
H20J H 0.9323 0.6294 0.9029 0.045 Uiso 1 1 calc R . .
C206 C 0.9694(8) 0.5982(5) 0.8264(5) 0.030(3) Uani 1 1 d . . .
H20K H 1.0081 0.6332 0.8305 0.036 Uiso 1 1 calc R . .
H20L H 1.0023 0.5655 0.8065 0.036 Uiso 1 1 calc R . .
C207 C 0.5001(7) 0.4494(5) 0.8269(5) 0.024(2) Uani 1 1 d . . .
H20M H 0.4605 0.4306 0.8436 0.029 Uiso 1 1 calc R . .
H20N H 0.4691 0.4368 0.7880 0.029 Uiso 1 1 calc R . .
C208 C 0.4994(8) 0.5136(4) 0.8543(4) 0.020(2) Uani 1 1 d . . .
H20O H 0.4318 0.5230 0.8531 0.023 Uiso 1 1 calc R . .
H20P H 0.5331 0.5274 0.8929 0.023 Uiso 1 1 calc R . .
C209 C 0.5365(8) 0.5991(4) 0.8470(5) 0.021(2) Uani 1 1 d . . .
H20Q H 0.5704 0.6178 0.8855 0.025 Uiso 1 1 calc R . .
H20R H 0.4670 0.6049 0.8446 0.025 Uiso 1 1 calc R . .
C210 C 0.5816(8) 0.6242(5) 0.8117(5) 0.030(3) Uani 1 1 d . . .
H21A H 0.5533 0.6022 0.7727 0.037 Uiso 1 1 calc R . .
H21B H 0.5684 0.6642 0.8209 0.037 Uiso 1 1 calc R . .
C211 C 0.7289(9) 0.6477(5) 0.7935(5) 0.030(3) Uani 1 1 d . . .
H21C H 0.7105 0.6866 0.8021 0.036 Uiso 1 1 calc R . .
H21D H 0.7080 0.6258 0.7539 0.036 Uiso 1 1 calc R . .
C212 C 0.8372(9) 0.6498(4) 0.8104(5) 0.033(3) Uani 1 1 d . . .
H21E H 0.8693 0.6732 0.7948 0.039 Uiso 1 1 calc R . .
H21F H 0.8556 0.6690 0.8505 0.039 Uiso 1 1 calc R . .
C213 C 0.5932(9) 0.3739(4) 0.7879(5) 0.029(3) Uani 1 1 d . . .
H21G H 0.5334 0.3506 0.7853 0.035 Uiso 1 1 calc R . .
H21H H 0.6493 0.3553 0.7982 0.035 Uiso 1 1 calc R . .
C214 C 0.5947(9) 0.3752(5) 0.7319(5) 0.033(3) Uani 1 1 d . . .
H21I H 0.5845 0.3359 0.7040 0.039 Uiso 1 1 calc R . .
H21J H 0.5417 0.3960 0.7222 0.039 Uiso 1 1 calc R . .
C215 C 0.6917(8) 0.3953(5) 0.6799(4) 0.024(3) Uani 1 1 d . . .
H21K H 0.6401 0.4137 0.6651 0.029 Uiso 1 1 calc R . .
H21L H 0.6833 0.3544 0.6562 0.029 Uiso 1 1 calc R . .
C216 C 0.7910(9) 0.4224(4) 0.6814(4) 0.028(3) Uani 1 1 d . . .
H21M H 0.8427 0.4077 0.7007 0.033 Uiso 1 1 calc R . .
H21N H 0.8012 0.4131 0.6440 0.033 Uiso 1 1 calc R . .
C217 C 0.8845(8) 0.5103(5) 0.7096(5) 0.026(3) Uani 1 1 d . . .
H21O H 0.8952 0.4997 0.6721 0.031 Uiso 1 1 calc R . .
H21P H 0.9389 0.4994 0.7308 0.031 Uiso 1 1 calc R . .
C218 C 0.8784(8) 0.5735(5) 0.7356(5) 0.031(3) Uani 1 1 d . . .
H21Q H 0.9357 0.5941 0.7316 0.037 Uiso 1 1 calc R . .
H21R H 0.8199 0.5827 0.7158 0.037 Uiso 1 1 calc R . .
C301 C 0.3032(8) 0.5267(5) 0.7226(5) 0.027(3) Uani 1 1 d U . .
H30A H 0.2886 0.5062 0.7455 0.033 Uiso 1 1 calc R . .
H30B H 0.3286 0.5663 0.7472 0.033 Uiso 1 1 calc R . .
C302 C 0.3807(8) 0.4996(5) 0.6937(5) 0.028(3) Uani 1 1 d U . .
H30C H 0.4350 0.4949 0.7196 0.033 Uiso 1 1 calc R . .
H30D H 0.3544 0.4617 0.6653 0.033 Uiso 1 1 calc R . .
C303 C 0.4971(7) 0.5173(4) 0.6475(5) 0.024(3) Uani 1 1 d . . .
H30E H 0.4812 0.4783 0.6191 0.029 Uiso 1 1 calc R . .
H30F H 0.5501 0.5167 0.6764 0.029 Uiso 1 1 calc R . .
C304 C 0.5290(8) 0.5574(4) 0.6234(4) 0.025(3) Uani 1 1 d . . .
H30G H 0.5350 0.5971 0.6501 0.030 Uiso 1 1 calc R . .
H30H H 0.5930 0.5494 0.6137 0.030 Uiso 1 1 calc R . .
C305 C 0.4852(8) 0.5860(5) 0.5505(4) 0.023(2) Uani 1 1 d . . .
H30I H 0.5527 0.5821 0.5451 0.027 Uiso 1 1 calc R . .
H30J H 0.4814 0.6262 0.5736 0.027 Uiso 1 1 calc R . .
C306 C 0.4166(8) 0.5692(5) 0.4966(5) 0.027(3) Uani 1 1 d . . .
H30K H 0.4419 0.5889 0.4756 0.032 Uiso 1 1 calc R . .
H30L H 0.4152 0.5278 0.4761 0.032 Uiso 1 1 calc R . .
C307 C 0.1554(9) 0.5706(4) 0.7166(5) 0.033(3) Uani 1 1 d . . .
H30M H 0.1606 0.5712 0.7537 0.040 Uiso 1 1 calc R . .
H30N H 0.0865 0.5593 0.6979 0.040 Uiso 1 1 calc R . .
C308 C 0.1845(10) 0.6307(5) 0.7214(5) 0.032(3) Uani 1 1 d U . .
H30O H 0.1451 0.6578 0.7435 0.039 Uiso 1 1 calc R . .
H30P H 0.2538 0.6427 0.7389 0.039 Uiso 1 1 calc R . .
C309 C 0.1637(8) 0.6843(4) 0.6671(4) 0.024(3) Uani 1 1 d . . .
H30Q H 0.2258 0.7083 0.6871 0.029 Uiso 1 1 calc R . .
H30R H 0.1110 0.7025 0.6847 0.029 Uiso 1 1 calc R . .
C310 C 0.1455(8) 0.6782(5) 0.6099(5) 0.025(3) Uani 1 1 d . . .
H31A H 0.0889 0.6495 0.5889 0.030 Uiso 1 1 calc R . .
H31B H 0.1303 0.7149 0.6079 0.030 Uiso 1 1 calc R . .
C311 C 0.2212(9) 0.6644(5) 0.5360(5) 0.029(3) Uani 1 1 d . . .
H31C H 0.2174 0.7042 0.5395 0.035 Uiso 1 1 calc R . .
H31D H 0.1620 0.6409 0.5106 0.035 Uiso 1 1 calc R . .
C312 C 0.3109(8) 0.6428(5) 0.5139(5) 0.027(3) Uani 1 1 d U . .
H31E H 0.3114 0.6504 0.4807 0.032 Uiso 1 1 calc R . .
H31F H 0.3696 0.6644 0.5412 0.032 Uiso 1 1 calc R . .
C313 C 0.1573(8) 0.4715(4) 0.6631(5) 0.026(3) Uani 1 1 d . . .
H31G H 0.1240 0.4664 0.6905 0.032 Uiso 1 1 calc R . .
H31H H 0.2028 0.4424 0.6543 0.032 Uiso 1 1 calc R . .
C314 C 0.0814(8) 0.4606(5) 0.6117(5) 0.027(3) Uani 1 1 d . . .
H31I H 0.0444 0.4227 0.5996 0.032 Uiso 1 1 calc R . .
H31J H 0.0353 0.4895 0.6195 0.032 Uiso 1 1 calc R . .
C315 C 0.0584(8) 0.4427(5) 0.5195(5) 0.028(3) Uani 1 1 d . . .
H31K H 0.0075 0.4686 0.5211 0.034 Uiso 1 1 calc R . .
H31L H 0.0268 0.4045 0.5121 0.034 Uiso 1 1 calc R . .
C316 C 0.1117(9) 0.4397(5) 0.4743(5) 0.033(3) Uani 1 1 d . . .
H31M H 0.1618 0.4134 0.4724 0.040 Uiso 1 1 calc R . .
H31N H 0.0653 0.4252 0.4390 0.040 Uiso 1 1 calc R . .
C317 C 0.2158(8) 0.4893(5) 0.4462(4) 0.023(2) Uani 1 1 d . . .
H31O H 0.1787 0.4663 0.4091 0.028 Uiso 1 1 calc R . .
H31P H 0.2724 0.4698 0.4537 0.028 Uiso 1 1 calc R . .
C318 C 0.2496(8) 0.5474(4) 0.4499(4) 0.024(2) Uani 1 1 d . . .
H31Q H 0.2828 0.5430 0.4194 0.029 Uiso 1 1 calc R . .
H31R H 0.1922 0.5675 0.4453 0.029 Uiso 1 1 calc R . .
C401 C 0.7758(10) -0.0918(5) 0.0187(5) 0.036(3) Uani 1 1 d . . .
H40A H 0.7476 -0.0976 0.0475 0.043 Uiso 1 1 calc R . .
H40B H 0.8424 -0.0723 0.0356 0.043 Uiso 1 1 calc R . .
C402 C 0.7826(10) -0.1496(5) -0.0241(6) 0.040(3) Uani 1 1 d . . .
H40C H 0.8196 -0.1727 -0.0072 0.048 Uiso 1 1 calc R . .
H40D H 0.7169 -0.1699 -0.0421 0.048 Uiso 1 1 calc R . .
C403 C 0.8452(11) -0.1951(5) -0.1021(6) 0.045(4) Uani 1 1 d . . .
H40E H 0.7818 -0.2169 -0.1233 0.054 Uiso 1 1 calc R . .
H40F H 0.8795 -0.2175 -0.0832 0.054 Uiso 1 1 calc R . .
C404 C 0.9040(10) -0.1857(5) -0.1395(5) 0.037(3) Uani 1 1 d . . .
H40G H 0.9674 -0.1639 -0.1184 0.044 Uiso 1 1 calc R . .
H40H H 0.9161 -0.2227 -0.1659 0.044 Uiso 1 1 calc R . .
C405 C 0.9040(9) -0.1479(5) -0.2047(5) 0.031(3) Uani 1 1 d . . .
H40I H 0.9171 -0.1855 -0.2295 0.038 Uiso 1 1 calc R . .
H40J H 0.9669 -0.1248 -0.1848 0.038 Uiso 1 1 calc R . .
C406 C 0.8463(8) -0.1188(5) -0.2370(5) 0.027(3) Uani 1 1 d . . .
H40K H 0.8809 -0.1176 -0.2653 0.032 Uiso 1 1 calc R . .
H40L H 0.7827 -0.1417 -0.2555 0.032 Uiso 1 1 calc R . .
C407 C 0.7351(9) 0.0038(5) 0.0379(4) 0.029(3) Uani 1 1 d . . .
H40M H 0.7247 0.0051 0.0735 0.035 Uiso 1 1 calc R . .
H40N H 0.6861 0.0251 0.0253 0.035 Uiso 1 1 calc R . .
C408 C 0.8361(9) 0.0337(5) 0.0460(5) 0.031(3) Uani 1 1 d . . .
H40O H 0.8410 0.0738 0.0715 0.037 Uiso 1 1 calc R . .
H40P H 0.8861 0.0148 0.0614 0.037 Uiso 1 1 calc R . .
C409 C 0.9334(8) 0.0678(5) 0.0002(5) 0.033(3) Uani 1 1 d . . .
H40Q H 0.9932 0.0505 0.0072 0.039 Uiso 1 1 calc R . .
H40R H 0.9361 0.1045 0.0311 0.039 Uiso 1 1 calc R . .
C410 C 0.9281(9) 0.0778(5) -0.0508(5) 0.033(3) Uani 1 1 d . . .
H41A H 0.8674 0.0940 -0.0587 0.039 Uiso 1 1 calc R . .
H41B H 0.9837 0.1050 -0.0468 0.039 Uiso 1 1 calc R . .
C411 C 0.9222(9) 0.0342(5) -0.1440(5) 0.029(3) Uani 1 1 d U . .
H41C H 0.9780 0.0606 -0.1413 0.034 Uiso 1 1 calc R . .
H41D H 0.8619 0.0512 -0.1507 0.034 Uiso 1 1 calc R . .
C412 C 0.9206(9) -0.0224(5) -0.1901(5) 0.032(3) Uani 1 1 d . . .
H41E H 0.9300 -0.0157 -0.2226 0.038 Uiso 1 1 calc R . .
H41F H 0.9758 -0.0417 -0.1799 0.038 Uiso 1 1 calc R . .
C413 C 0.6149(9) -0.0760(5) -0.0128(5) 0.034(3) Uani 1 1 d U . .
H41G H 0.5921 -0.0673 0.0217 0.041 Uiso 1 1 calc R . .
H41H H 0.6078 -0.1179 -0.0319 0.041 Uiso 1 1 calc R . .
C414 C 0.5506(9) -0.0516(5) -0.0474(5) 0.034(3) Uani 1 1 d . . .
H41I H 0.4817 -0.0647 -0.0510 0.041 Uiso 1 1 calc R . .
H41J H 0.5596 -0.0096 -0.0297 0.041 Uiso 1 1 calc R . .
C415 C 0.5151(8) -0.0459(5) -0.1322(5) 0.027(3) Uani 1 1 d . . .
H41K H 0.5293 -0.0040 -0.1163 0.032 Uiso 1 1 calc R . .
H41L H 0.4459 -0.0558 -0.1333 0.032 Uiso 1 1 calc R . .
C416 C 0.5352(8) -0.0695(5) -0.1891(5) 0.027(3) Uani 1 1 d . . .
H41M H 0.5254 -0.1116 -0.2040 0.032 Uiso 1 1 calc R . .
H41N H 0.4899 -0.0564 -0.2130 0.032 Uiso 1 1 calc R . .
C417 C 0.6522(8) -0.0676(5) -0.2400(5) 0.030(3) Uani 1 1 d . . .
H41O H 0.6042 -0.0545 -0.2628 0.036 Uiso 1 1 calc R . .
H41P H 0.6476 -0.1095 -0.2572 0.036 Uiso 1 1 calc R . .
C418 C 0.7535(8) -0.0420(5) -0.2362(5) 0.031(3) Uani 1 1 d . . .
H41Q H 0.7660 -0.0525 -0.2733 0.037 Uiso 1 1 calc R . .
H41R H 0.7569 -0.0001 -0.2193 0.037 Uiso 1 1 calc R . .
C501 C -0.0064(8) 0.0926(5) 0.7214(5) 0.027(3) Uani 1 1 d . . .
H50A H 0.0049 0.0602 0.6896 0.032 Uiso 1 1 calc R . .
H50B H 0.0112 0.0831 0.7537 0.032 Uiso 1 1 calc R . .
C502 C 0.0596(8) 0.1447(5) 0.7292(5) 0.025(3) Uani 1 1 d . . .
H50C H 0.0524 0.1768 0.7626 0.029 Uiso 1 1 calc R . .
H50D H 0.1280 0.1366 0.7337 0.029 Uiso 1 1 calc R . .
C503 C 0.0985(8) 0.2071(5) 0.6884(5) 0.029(3) Uani 1 1 d . . .
H50E H 0.1627 0.1951 0.6819 0.034 Uiso 1 1 calc R . .
H50F H 0.1075 0.2369 0.7255 0.034 Uiso 1 1 calc R . .
C504 C 0.0547(8) 0.2301(4) 0.6476(4) 0.023(2) Uani 1 1 d U . .
H50G H 0.1020 0.2591 0.6465 0.028 Uiso 1 1 calc R . .
H50H H 0.0378 0.1991 0.6111 0.028 Uiso 1 1 calc R . .
C505 C -0.0635(8) 0.2925(4) 0.6352(4) 0.024(3) Uani 1 1 d . . .
H50I H -0.0097 0.3221 0.6423 0.029 Uiso 1 1 calc R . .
H50J H -0.1174 0.3118 0.6507 0.029 Uiso 1 1 calc R . .
C506 C -0.0974(8) 0.2609(5) 0.5745(5) 0.027(3) Uani 1 1 d . . .
H50K H -0.1166 0.2884 0.5580 0.033 Uiso 1 1 calc R . .
H50L H -0.0428 0.2426 0.5589 0.033 Uiso 1 1 calc R . .
C507 C -0.1335(9) 0.1343(5) 0.7654(5) 0.032(3) Uani 1 1 d . . .
H50M H -0.0814 0.1661 0.7855 0.038 Uiso 1 1 calc R . .
H50N H -0.1346 0.1106 0.7869 0.038 Uiso 1 1 calc R . .
C508 C -0.2330(8) 0.1590(5) 0.7605(5) 0.028(3) Uani 1 1 d . . .
H50O H -0.2858 0.1282 0.7382 0.033 Uiso 1 1 calc R . .
H50P H -0.2481 0.1785 0.7969 0.033 Uiso 1 1 calc R . .
C509 C -0.3087(8) 0.2271(5) 0.7313(5) 0.029(3) Uani 1 1 d . . .
H50Q H -0.3549 0.2172 0.7510 0.034 Uiso 1 1 calc R . .
H50R H -0.2898 0.2686 0.7485 0.034 Uiso 1 1 calc R . .
C510 C -0.3552(8) 0.2113(5) 0.6750(5) 0.030(3) Uani 1 1 d . . .
H51A H -0.3686 0.1694 0.6567 0.036 Uiso 1 1 calc R . .
H51B H -0.4177 0.2275 0.6728 0.036 Uiso 1 1 calc R . .
C511 C -0.3343(9) 0.2182(5) 0.5930(5) 0.035(3) Uani 1 1 d . . .
H51C H -0.3982 0.2329 0.5902 0.042 Uiso 1 1 calc R . .
H51D H -0.3451 0.1764 0.5738 0.042 Uiso 1 1 calc R . .
C512 C -0.2730(8) 0.2417(6) 0.5665(5) 0.034(3) Uani 1 1 d . . .
H51E H -0.2580 0.2832 0.5878 0.040 Uiso 1 1 calc R . .
H51F H -0.3101 0.2361 0.5300 0.040 Uiso 1 1 calc R . .
C513 C -0.1675(8) 0.0438(5) 0.6894(5) 0.032(3) Uani 1 1 d . . .
H51G H -0.2334 0.0482 0.6973 0.039 Uiso 1 1 calc R . .
H51H H -0.1370 0.0195 0.7072 0.039 Uiso 1 1 calc R . .
C514 C -0.1759(8) 0.0149(4) 0.6301(5) 0.031(3) Uani 1 1 d . . .
H51I H -0.1106 0.0136 0.6212 0.038 Uiso 1 1 calc R . .
H51J H -0.2066 -0.0247 0.6175 0.038 Uiso 1 1 calc R . .
C515 C -0.2578(11) 0.0129(5) 0.5457(5) 0.046(4) Uani 1 1 d . . .
H51K H -0.3047 -0.0206 0.5375 0.055 Uiso 1 1 calc R . .
H51L H -0.1987 -0.0009 0.5323 0.055 Uiso 1 1 calc R . .
C516 C -0.3016(10) 0.0501(6) 0.5176(6) 0.046(4) Uani 1 1 d . . .
H51M H -0.3220 0.0275 0.4781 0.055 Uiso 1 1 calc R . .
H51N H -0.3596 0.0646 0.5318 0.055 Uiso 1 1 calc R . .
C517 C -0.2585(10) 0.1246(5) 0.4909(5) 0.036(3) Uani 1 1 d . . .
H51O H -0.3234 0.1375 0.4938 0.043 Uiso 1 1 calc R . .
H51P H -0.2615 0.0979 0.4529 0.043 Uiso 1 1 calc R . .
C518 C -0.1855(9) 0.1744(5) 0.5050(5) 0.032(3) Uani 1 1 d . . .
H51Q H -0.1209 0.1611 0.5020 0.038 Uiso 1 1 calc R . .
H51R H -0.2023 0.1924 0.4786 0.038 Uiso 1 1 calc R . .
C601 C 0.0722(8) 0.2213(4) -0.0894(5) 0.024(3) Uani 1 1 d U . .
H60A H 0.0652 0.2031 -0.0636 0.029 Uiso 1 1 calc R . .
H60B H 0.0753 0.1908 -0.1247 0.029 Uiso 1 1 calc R . .
C602 C -0.0156(8) 0.2504(5) -0.0970(5) 0.029(3) Uani 1 1 d . . .
H60C H -0.0747 0.2234 -0.1070 0.035 Uiso 1 1 calc R . .
H60D H -0.0179 0.2824 -0.0625 0.035 Uiso 1 1 calc R . .
C603 C -0.0975(8) 0.3000(5) -0.1453(5) 0.029(3) Uani 1 1 d . . .
H60E H -0.0973 0.3331 -0.1112 0.035 Uiso 1 1 calc R . .
H60F H -0.1571 0.2738 -0.1535 0.035 Uiso 1 1 calc R . .
C604 C -0.0954(8) 0.3192(5) -0.1911(5) 0.029(3) Uani 1 1 d . . .
H60G H -0.0873 0.2866 -0.2239 0.035 Uiso 1 1 calc R . .
H60H H -0.1574 0.3338 -0.2000 0.035 Uiso 1 1 calc R . .
C605 C -0.0219(8) 0.3880(5) -0.2144(5) 0.032(3) Uani 1 1 d . . .
H60I H -0.0841 0.4043 -0.2177 0.039 Uiso 1 1 calc R . .
H60J H -0.0193 0.3586 -0.2504 0.039 Uiso 1 1 calc R . .
C606 C 0.0628(8) 0.4346(4) -0.1969(5) 0.026(3) Uani 1 1 d . . .
H60K H 0.0580 0.4522 -0.2240 0.031 Uiso 1 1 calc R . .
H60L H 0.0579 0.4646 -0.1616 0.031 Uiso 1 1 calc R . .
C607 C 0.2434(8) 0.2258(4) -0.0775(4) 0.022(2) Uani 1 1 d . . .
H60M H 0.2333 0.1930 -0.0672 0.026 Uiso 1 1 calc R . .
H60N H 0.3029 0.2498 -0.0531 0.026 Uiso 1 1 calc R . .
C608 C 0.2588(8) 0.2038(4) -0.1359(5) 0.024(3) Uani 1 1 d . . .
H60O H 0.3132 0.1802 -0.1394 0.029 Uiso 1 1 calc R . .
H60P H 0.1996 0.1799 -0.1609 0.029 Uiso 1 1 calc R . .
C609 C 0.3252(8) 0.2347(5) -0.1951(5) 0.027(3) Uani 1 1 d . . .
H60Q H 0.2827 0.2048 -0.2270 0.033 Uiso 1 1 calc R . .
H60R H 0.3870 0.2196 -0.1868 0.033 Uiso 1 1 calc R . .
C610 C 0.3446(7) 0.2870(4) -0.2071(4) 0.022(2) Uani 1 1 d . . .
H61A H 0.3905 0.3159 -0.1760 0.026 Uiso 1 1 calc R . .
H61B H 0.3741 0.2768 -0.2396 0.026 Uiso 1 1 calc R . .
C611 C 0.2650(8) 0.3474(4) -0.2433(4) 0.021(2) Uani 1 1 d U . .
H61C H 0.2742 0.3258 -0.2807 0.025 Uiso 1 1 calc R . .
H61D H 0.3225 0.3758 -0.2236 0.025 Uiso 1 1 calc R . .
C612 C 0.1754(9) 0.3771(5) -0.2453(4) 0.028(3) Uani 1 1 d . . .
H61E H 0.1808 0.4009 -0.2665 0.034 Uiso 1 1 calc R . .
H61F H 0.1187 0.3481 -0.2650 0.034 Uiso 1 1 calc R . .
C613 C 0.1708(8) 0.2948(5) -0.0117(4) 0.024(2) Uani 1 1 d U . .
H61G H 0.1833 0.2714 0.0101 0.028 Uiso 1 1 calc R . .
H61H H 0.1085 0.3104 -0.0063 0.028 Uiso 1 1 calc R . .
C614 C 0.2512(9) 0.3435(5) 0.0087(4) 0.030(3) Uani 1 1 d U . .
H61I H 0.2576 0.3646 0.0483 0.036 Uiso 1 1 calc R . .
H61J H 0.3135 0.3285 0.0022 0.036 Uiso 1 1 calc R . .
C615 C 0.3088(10) 0.4245(5) -0.0027(5) 0.041(3) Uani 1 1 d . . .
H61K H 0.3658 0.4080 -0.0167 0.049 Uiso 1 1 calc R . .
H61L H 0.3273 0.4425 0.0375 0.049 Uiso 1 1 calc R . .
C616 C 0.2792(9) 0.4679(5) -0.0247(5) 0.036(3) Uani 1 1 d . . .
H61M H 0.2182 0.4813 -0.0136 0.043 Uiso 1 1 calc R . .
H61N H 0.3298 0.5009 -0.0091 0.043 Uiso 1 1 calc R . .
C617 C 0.2376(9) 0.4869(4) -0.1025(5) 0.031(3) Uani 1 1 d . . .
H61O H 0.2856 0.5212 -0.0849 0.037 Uiso 1 1 calc R . .
H61P H 0.1736 0.4980 -0.0946 0.037 Uiso 1 1 calc R . .
C618 C 0.2323(8) 0.4625(4) -0.1627(5) 0.027(3) Uani 1 1 d . . .
H61Q H 0.2180 0.4923 -0.1770 0.032 Uiso 1 1 calc R . .
H61R H 0.2961 0.4505 -0.1700 0.032 Uiso 1 1 calc R . .
N1S N 0.4318(12) 0.2251(6) 0.1827(8) 0.097(5) Uani 1 1 d U . .
H1S3 H 0.4545 0.2151 0.1513 0.146 Uiso 0.67 1 calc PR . .
H1S4 H 0.3889 0.2510 0.1837 0.146 Uiso 0.67 1 calc PR . .
H1S5 H 0.4016 0.1937 0.1841 0.146 Uiso 0.67 1 calc PR . .
C1S C 0.5169(13) 0.2512(8) 0.2316(7) 0.078(6) Uani 1 1 d . . .
H1S1 H 0.5487 0.2856 0.2300 0.094 Uiso 1 1 calc R . .
H1S2 H 0.5653 0.2237 0.2288 0.094 Uiso 1 1 calc R . .
C2S C 0.486(2) 0.2680(10) 0.2881(17) 0.200(18) Uani 1 1 d U . .
H2S1 H 0.5430 0.2714 0.3169 0.241 Uiso 1 1 calc R . .
H2S2 H 0.4587 0.3047 0.2982 0.241 Uiso 1 1 calc R . .
N2S N 0.4126(12) 0.2217(7) 0.2815(8) 0.105(6) Uani 1 1 d . . .
H2S3 H 0.3898 0.2304 0.3127 0.158 Uiso 0.67 1 calc PR . .
H2S4 H 0.4399 0.1887 0.2740 0.158 Uiso 0.67 1 calc PR . .
H2S5 H 0.3626 0.2178 0.2536 0.158 Uiso 0.67 1 calc PR . .

loop_
_atom_site_aniso_label
_atom_site_aniso_U_11
_atom_site_aniso_U_22
_atom_site_aniso_U_33
_atom_site_aniso_U_23
_atom_site_aniso_U_13
_atom_site_aniso_U_12
Pb11 0.0333(2) 0.0229(2) 0.0146(2) 0.01228(17) 0.00011(18) 0.00558(18)
Pb13 0.0262(2) 0.0200(2) 0.0211(2) 0.00937(18) 0.00329(18) 0.01109(17)
Pb14 0.0249(2) 0.0167(2) 0.0174(2) 0.01188(17) 0.00405(17) -0.00043(16)
Pb15 0.0255(2) 0.0180(2) 0.0165(2) 0.01033(17) 0.00935(17) 0.00645(16)
Pb12 0.0197(2) 0.0231(2) 0.0176(2) 0.00476(17) -0.00106(17) -0.00218(16)
Pb17 0.0252(2) 0.01456(19) 0.0136(2) 0.00620(16) 0.00191(17) 0.00101(16)
Pb18 0.0181(2) 0.0215(2) 0.0211(2) 0.01404(17) 0.00315(17) 0.00531(16)
Pb19 0.0283(2) 0.01348(19) 0.0200(2) 0.01036(17) 0.00883(18) 0.00253(16)
Pb16 0.0215(2) 0.0217(2) 0.0194(2) 0.00747(17) 0.00853(17) 0.00334(16)
Zn11 0.0311(7) 0.0233(6) 0.0178(7) 0.0153(5) 0.0032(5) 0.0033(5)
C11 0.021(4) 0.016(4) 0.014(4) 0.013(3) 0.002(3) 0.002(3)
C12 0.027(6) 0.034(7) 0.041(8) 0.024(6) 0.006(6) 0.004(5)
C13 0.031(7) 0.035(7) 0.037(8) 0.020(6) 0.006(6) 0.002(5)
Pb1 0.0280(2) 0.0168(2) 0.0135(2) 0.01045(16) 0.00195(17) 0.00338(16)
Pb3 0.0213(2) 0.01603(19) 0.0163(2) 0.01096(16) 0.00438(16) -0.00055(15)
Pb4 0.0210(2) 0.01380(19) 0.0171(2) 0.00886(16) 0.00322(16) 0.00601(15)
Pb5 0.0188(2) 0.01523(19) 0.0187(2) 0.00862(16) -0.00183(17) -0.00098(15)
Pb2 0.0252(2) 0.01504(19) 0.0157(2) 0.00894(16) 0.00897(17) 0.00605(16)
Pb7 0.0209(2) 0.01320(19) 0.0134(2) 0.00704(16) 0.00238(16) -0.00010(15)
Pb8 0.0184(2) 0.01524(19) 0.0206(2) 0.00959(17) 0.00810(17) 0.00246(15)
Pb9 0.0220(2) 0.01296(19) 0.0205(2) 0.01245(17) 0.00609(17) 0.00430(15)
Pb6 0.0160(2) 0.0218(2) 0.0201(2) 0.01398(17) 0.00353(17) 0.00397(16)
Zn1 0.0274(7) 0.0226(6) 0.0185(7) 0.0152(5) 0.0033(5) 0.0028(5)
C1 0.028(6) 0.021(6) 0.018(6) 0.008(5) -0.003(5) 0.003(5)
C2 0.049(8) 0.020(6) 0.047(8) 0.021(6) 0.018(6) 0.007(5)
C3 0.036(7) 0.030(6) 0.019(6) 0.011(5) -0.002(5) 0.005(5)
K1 0.0201(11) 0.0152(10) 0.0126(11) 0.0079(9) 0.0024(9) 0.0030(9)
K2 0.0241(12) 0.0115(10) 0.0148(12) 0.0059(9) -0.0004(9) 0.0023(9)
K3 0.0263(12) 0.0181(11) 0.0193(12) 0.0130(10) 0.0079(10) 0.0017(9)
K4 0.0254(12) 0.0229(12) 0.0149(12) 0.0139(10) 0.0054(10) 0.0056(10)
K5 0.0174(11) 0.0165(11) 0.0170(12) 0.0074(9) 0.0001(9) 0.0018(9)
K6 0.0187(11) 0.0148(10) 0.0136(11) 0.0093(9) 0.0036(9) 0.0018(9)
N11 0.027(5) 0.016(4) 0.018(5) 0.004(4) 0.005(4) 0.002(4)
N12 0.019(5) 0.024(5) 0.017(5) 0.015(4) 0.009(4) 0.007(4)
N21 0.035(5) 0.017(4) 0.016(5) 0.010(4) 0.007(4) 0.004(4)
N22 0.023(5) 0.024(5) 0.027(6) 0.012(4) 0.000(4) 0.007(4)
N31 0.039(6) 0.017(5) 0.034(6) 0.019(4) 0.022(5) 0.009(4)
N32 0.028(5) 0.023(5) 0.020(5) 0.017(4) 0.010(4) 0.009(4)
N41 0.041(6) 0.027(5) 0.021(5) 0.020(4) 0.018(4) 0.019(4)
N42 0.016(5) 0.042(6) 0.025(5) 0.022(5) 0.010(4) 0.003(4)
N51 0.017(5) 0.027(5) 0.020(5) 0.015(4) 0.004(4) -0.002(4)
N52 0.031(5) 0.024(5) 0.014(5) 0.011(4) 0.001(4) 0.010(4)
N61 0.027(5) 0.025(5) 0.021(5) 0.014(4) 0.005(4) 0.003(4)
N62 0.032(5) 0.013(4) 0.019(5) 0.013(4) 0.006(4) 0.001(4)
O11 0.029(4) 0.022(4) 0.019(4) 0.005(3) 0.003(3) 0.002(3)
O12 0.031(4) 0.018(4) 0.007(4) 0.002(3) 0.005(3) -0.002(3)
O13 0.019(4) 0.015(4) 0.035(5) 0.017(3) 0.008(3) -0.001(3)
O14 0.019(4) 0.014(3) 0.011(4) 0.007(3) -0.002(3) -0.001(3)
O15 0.024(4) 0.024(4) 0.013(4) 0.011(3) 0.009(3) 0.003(3)
O16 0.021(4) 0.017(4) 0.018(4) 0.008(3) 0.003(3) 0.002(3)
O21 0.028(4) 0.027(4) 0.026(4) 0.016(4) -0.003(3) 0.002(3)
O22 0.034(4) 0.028(4) 0.017(4) 0.011(3) 0.003(3) -0.002(3)
O23 0.032(4) 0.019(4) 0.026(4) 0.015(3) 0.009(3) 0.007(3)
O24 0.032(4) 0.022(4) 0.030(5) 0.016(3) 0.013(4) 0.010(3)
O25 0.038(5) 0.025(4) 0.012(4) 0.003(3) -0.001(3) -0.003(3)
O26 0.030(4) 0.028(4) 0.027(4) 0.017(4) 0.016(3) 0.016(3)
O31 0.033(4) 0.021(4) 0.026(4) 0.018(3) 0.012(3) -0.001(3)
O32 0.022(4) 0.028(4) 0.018(4) 0.016(3) 0.006(3) 0.001(3)
O33 0.049(5) 0.021(4) 0.034(5) 0.017(4) 0.025(4) 0.009(4)
O34 0.027(4) 0.020(4) 0.032(5) 0.019(3) 0.009(3) 0.009(3)
O35 0.027(4) 0.020(4) 0.029(5) 0.007(3) 0.004(4) 0.000(3)
O36 0.024(4) 0.019(4) 0.029(5) 0.010(3) 0.004(3) 0.004(3)
O41 0.048(5) 0.024(4) 0.029(5) 0.021(4) 0.021(4) 0.014(4)
O42 0.032(4) 0.025(4) 0.015(4) 0.005(3) 0.013(3) 0.006(3)
O43 0.038(5) 0.024(4) 0.023(4) 0.010(3) 0.010(4) 0.007(3)
O44 0.034(4) 0.018(4) 0.022(4) 0.012(3) 0.004(3) 0.006(3)
O45 0.029(4) 0.026(4) 0.025(4) 0.010(3) 0.009(4) 0.007(3)
O46 0.021(4) 0.036(4) 0.009(4) 0.012(3) -0.003(3) 0.002(3)
O51 0.015(4) 0.020(4) 0.017(4) 0.013(3) -0.005(3) -0.008(3)
O52 0.019(4) 0.025(4) 0.019(4) 0.014(3) 0.007(3) 0.006(3)
O53 0.027(4) 0.028(4) 0.022(4) 0.016(3) 0.015(3) 0.011(3)
O54 0.022(4) 0.029(4) 0.027(5) 0.013(4) -0.002(3) 0.005(3)
O55 0.027(4) 0.017(4) 0.030(5) -0.005(3) 0.009(4) -0.005(3)
O56 0.030(4) 0.032(4) 0.016(4) 0.003(3) -0.004(3) -0.002(4)
O61 0.023(4) 0.027(4) 0.027(4) 0.019(3) 0.012(3) 0.005(3)
O62 0.022(4) 0.028(4) 0.029(5) 0.024(4) -0.002(3) 0.001(3)
O63 0.030(4) 0.026(4) 0.034(5) 0.023(4) 0.019(4) 0.017(3)
O64 0.019(4) 0.018(4) 0.021(4) 0.016(3) 0.008(3) 0.005(3)
O65 0.034(4) 0.020(4) 0.019(4) 0.010(3) -0.005(3) -0.001(3)
O66 0.046(5) 0.015(4) 0.026(5) 0.010(3) -0.001(4) 0.004(3)
C101 0.030(7) 0.015(6) 0.040(8) 0.003(5) 0.005(6) -0.005(5)
C102 0.026(6) 0.025(6) 0.024(7) 0.003(5) -0.004(5) -0.003(5)
C103 0.058(8) 0.019(6) 0.010(6) 0.003(5) -0.004(6) -0.002(5)
C104 0.068(9) 0.025(6) 0.012(6) -0.003(5) 0.011(6) 0.000(6)
C105 0.054(8) 0.028(6) 0.027(7) 0.017(5) 0.026(6) 0.011(6)
C106 0.034(7) 0.023(6) 0.026(7) 0.013(5) 0.011(5) 0.005(5)
C107 0.036(7) 0.021(6) 0.028(7) 0.009(5) 0.014(5) -0.011(5)
C108 0.036(7) 0.015(5) 0.029(7) 0.008(5) -0.002(5) -0.009(5)
C109 0.024(6) 0.021(6) 0.028(6) 0.017(5) 0.006(5) 0.004(5)
C110 0.023(6) 0.025(6) 0.027(7) 0.019(5) -0.005(5) -0.001(5)
C111 0.013(5) 0.022(5) 0.027(6) 0.011(5) -0.002(5) -0.009(4)
C112 0.014(5) 0.034(6) 0.027(6) 0.022(5) 0.010(5) 0.011(5)
C113 0.018(6) 0.023(6) 0.030(7) 0.005(5) 0.005(5) -0.009(5)
C114 0.028(6) 0.022(6) 0.021(6) 0.011(5) 0.012(5) 0.003(5)
C115 0.011(5) 0.019(5) 0.026(6) 0.002(5) 0.005(4) 0.008(4)
C116 0.012(5) 0.026(6) 0.016(6) 0.003(5) 0.007(4) 0.006(4)
C117 0.031(6) 0.021(6) 0.027(6) 0.017(5) 0.017(5) 0.008(5)
C118 0.022(6) 0.018(5) 0.033(7) 0.017(5) 0.013(5) 0.004(4)
C201 0.038(7) 0.014(5) 0.023(6) 0.011(5) 0.014(5) 0.001(5)
C202 0.047(7) 0.019(5) 0.028(6) 0.020(5) -0.001(5) -0.003(5)
C203 0.029(6) 0.037(7) 0.020(6) 0.017(5) 0.001(5) 0.006(5)
C204 0.018(6) 0.037(7) 0.026(7) 0.010(5) -0.002(5) -0.001(5)
C205 0.046(8) 0.035(7) 0.025(7) 0.009(6) 0.000(6) -0.008(6)
C206 0.028(7) 0.028(6) 0.035(7) 0.016(6) 0.003(5) -0.012(5)
C207 0.019(6) 0.033(6) 0.021(6) 0.013(5) 0.005(5) -0.005(5)
C208 0.021(6) 0.026(6) 0.017(6) 0.011(5) 0.011(5) 0.001(4)
C209 0.020(6) 0.016(5) 0.030(7) 0.009(5) 0.008(5) 0.005(4)
C210 0.039(7) 0.028(6) 0.026(7) 0.010(5) 0.008(5) 0.017(5)
C211 0.042(7) 0.029(6) 0.035(7) 0.025(6) 0.020(6) 0.011(5)
C212 0.041(7) 0.015(6) 0.052(8) 0.016(6) 0.026(6) 0.008(5)
C213 0.041(7) 0.012(5) 0.032(7) 0.008(5) 0.002(6) -0.001(5)
C214 0.041(7) 0.027(6) 0.024(7) 0.007(5) -0.002(6) 0.003(5)
C215 0.034(7) 0.025(6) 0.005(5) -0.002(5) -0.001(5) 0.002(5)
C216 0.048(8) 0.025(6) 0.012(6) 0.008(5) 0.006(5) 0.023(5)
C217 0.028(6) 0.041(7) 0.022(6) 0.024(6) 0.012(5) 0.010(5)
C218 0.029(7) 0.045(7) 0.038(7) 0.035(6) 0.013(6) 0.007(5)
C301 0.044(6) 0.021(5) 0.023(5) 0.015(4) 0.009(5) -0.009(4)
C302 0.036(6) 0.031(5) 0.027(6) 0.027(5) -0.001(5) 0.001(4)
C303 0.019(6) 0.024(6) 0.031(7) 0.013(5) 0.003(5) 0.010(5)
C304 0.030(6) 0.023(6) 0.022(6) 0.005(5) 0.010(5) 0.007(5)
C305 0.024(6) 0.029(6) 0.021(6) 0.015(5) 0.006(5) 0.004(5)
C306 0.028(6) 0.041(7) 0.023(6) 0.020(6) 0.019(5) 0.009(5)
C307 0.050(8) 0.020(6) 0.041(8) 0.014(6) 0.033(6) 0.010(5)
C308 0.055(7) 0.025(5) 0.028(6) 0.016(5) 0.026(5) 0.002(5)
C309 0.036(7) 0.013(5) 0.022(6) 0.003(5) 0.012(5) 0.013(5)
C310 0.017(6) 0.021(6) 0.031(7) 0.003(5) 0.002(5) -0.002(4)
C311 0.049(8) 0.022(6) 0.027(7) 0.022(5) 0.006(6) 0.006(5)
C312 0.035(5) 0.030(4) 0.024(4) 0.021(4) 0.009(4) -0.003(3)
C313 0.038(7) 0.025(6) 0.032(7) 0.021(5) 0.022(6) 0.010(5)
C314 0.035(7) 0.024(6) 0.036(7) 0.022(5) 0.019(6) 0.016(5)
C315 0.021(6) 0.029(6) 0.043(8) 0.023(6) 0.006(5) 0.003(5)
C316 0.035(7) 0.032(7) 0.038(8) 0.024(6) -0.004(6) 0.004(5)
C317 0.026(6) 0.030(6) 0.016(6) 0.011(5) 0.008(5) 0.005(5)
C318 0.031(6) 0.031(6) 0.015(6) 0.011(5) 0.010(5) 0.011(5)
C401 0.061(9) 0.037(7) 0.030(7) 0.026(6) 0.027(6) 0.023(6)
C402 0.063(9) 0.025(6) 0.049(9) 0.025(6) 0.027(7) 0.020(6)
C403 0.077(10) 0.021(6) 0.047(9) 0.015(6) 0.028(8) 0.023(7)
C404 0.057(9) 0.025(6) 0.038(8) 0.012(6) 0.030(7) 0.017(6)
C405 0.031(7) 0.030(6) 0.025(7) -0.001(5) 0.011(5) 0.004(5)
C406 0.022(6) 0.048(7) 0.020(6) 0.024(6) 0.005(5) 0.006(5)
C407 0.040(7) 0.032(6) 0.013(6) 0.004(5) 0.008(5) 0.011(5)
C408 0.048(8) 0.028(6) 0.014(6) 0.007(5) 0.003(5) 0.012(6)
C409 0.028(7) 0.019(6) 0.044(8) 0.006(6) 0.006(6) 0.008(5)
C410 0.031(7) 0.024(6) 0.048(8) 0.017(6) 0.011(6) 0.008(5)
C411 0.034(6) 0.035(6) 0.032(6) 0.029(5) 0.009(5) -0.002(4)
C412 0.035(7) 0.046(7) 0.033(7) 0.030(6) 0.021(6) 0.007(6)
C413 0.056(8) 0.035(6) 0.031(7) 0.023(6) 0.034(6) 0.015(6)
C414 0.038(7) 0.038(7) 0.040(8) 0.022(6) 0.025(6) 0.017(6)
C415 0.020(6) 0.022(6) 0.040(7) 0.012(5) 0.008(5) 0.014(5)
C416 0.026(6) 0.028(6) 0.023(7) 0.007(5) 0.003(5) 0.009(5)
C417 0.032(7) 0.036(7) 0.023(7) 0.017(5) -0.006(5) -0.002(5)
C418 0.036(7) 0.046(7) 0.019(6) 0.025(6) 0.004(5) 0.001(6)
C501 0.024(6) 0.031(6) 0.032(7) 0.018(5) 0.011(5) 0.004(5)
C502 0.027(6) 0.031(6) 0.023(6) 0.019(5) 0.003(5) 0.009(5)
C503 0.025(6) 0.021(6) 0.042(8) 0.016(5) 0.003(5) -0.002(5)
C504 0.037(6) 0.021(5) 0.020(5) 0.012(4) 0.017(4) 0.001(4)
C505 0.038(7) 0.015(5) 0.025(6) 0.016(5) 0.004(5) 0.001(5)
C506 0.035(7) 0.035(7) 0.027(7) 0.025(6) 0.012(5) 0.014(5)
C507 0.034(7) 0.034(7) 0.028(7) 0.010(6) 0.009(6) 0.012(5)
C508 0.029(6) 0.026(6) 0.039(7) 0.020(6) 0.019(6) 0.004(5)
C509 0.032(7) 0.026(6) 0.031(7) 0.012(5) 0.011(5) 0.002(5)
C510 0.019(6) 0.029(6) 0.042(8) 0.018(6) -0.004(5) 0.002(5)
C511 0.041(7) 0.036(7) 0.025(7) 0.012(6) -0.006(6) 0.023(6)
C512 0.034(7) 0.059(8) 0.014(6) 0.022(6) 0.003(5) 0.013(6)
C513 0.028(7) 0.034(7) 0.053(9) 0.029(6) 0.025(6) 0.019(5)
C514 0.029(6) 0.008(5) 0.051(9) 0.005(5) 0.011(6) -0.004(5)
C515 0.063(10) 0.025(7) 0.035(8) 0.002(6) -0.002(7) -0.011(6)
C516 0.038(8) 0.053(9) 0.031(8) 0.006(7) -0.005(6) -0.007(7)
C517 0.050(8) 0.043(7) 0.015(6) 0.011(6) 0.007(6) 0.019(6)
C518 0.033(7) 0.042(7) 0.027(7) 0.024(6) -0.001(5) 0.007(6)
C601 0.032(5) 0.018(5) 0.033(6) 0.020(4) 0.006(5) 0.009(4)
C602 0.031(7) 0.032(6) 0.035(7) 0.022(6) 0.013(6) 0.000(5)
C603 0.015(6) 0.043(7) 0.032(7) 0.018(6) 0.003(5) 0.002(5)
C604 0.014(6) 0.040(7) 0.031(7) 0.011(6) 0.004(5) 0.002(5)
C605 0.025(6) 0.047(7) 0.029(7) 0.020(6) 0.004(5) 0.009(5)
C606 0.029(6) 0.021(6) 0.040(7) 0.025(5) 0.009(5) 0.012(5)
C607 0.030(6) 0.018(5) 0.023(6) 0.015(5) 0.001(5) 0.008(5)
C608 0.028(6) 0.017(5) 0.038(7) 0.018(5) 0.015(5) 0.017(5)
C609 0.017(6) 0.043(7) 0.022(6) 0.013(5) 0.004(5) 0.010(5)
C610 0.020(6) 0.026(6) 0.015(6) 0.005(5) 0.004(5) -0.009(5)
C611 0.029(5) 0.028(5) 0.010(5) 0.013(4) 0.007(4) 0.000(4)
C612 0.042(7) 0.026(6) 0.021(6) 0.017(5) -0.001(5) 0.009(5)
C613 0.037(6) 0.032(5) 0.012(5) 0.017(4) 0.010(4) 0.011(4)
C614 0.044(7) 0.036(6) 0.012(6) 0.014(5) -0.001(5) 0.019(5)
C615 0.057(9) 0.034(7) 0.026(7) 0.013(6) -0.010(6) -0.002(6)
C616 0.042(8) 0.026(6) 0.029(7) 0.003(5) -0.001(6) -0.002(5)
C617 0.043(7) 0.016(6) 0.037(7) 0.012(5) 0.009(6) 0.004(5)
C618 0.037(7) 0.021(6) 0.031(7) 0.018(5) 0.012(5) -0.004(5)
N1S 0.109(11) 0.063(8) 0.172(14) 0.087(9) 0.061(10) 0.045(8)
C1S 0.073(13) 0.092(14) 0.063(12) 0.015(11) 0.026(10) 0.041(11)
C2S 0.27(3) 0.099(17) 0.40(5) 0.17(2) 0.29(4) 0.13(2)
N2S 0.106(13) 0.101(13) 0.171(18) 0.083(13) 0.106(13) 0.072(11)

loop_
_atom_type_symbol
_atom_type_description
_atom_type_scat_dispersion_real
_atom_type_scat_dispersion_imag
_atom_type_scat_source
C C 0.0030 0.0020 'International Tables Vol C Tables 4.2.6.8 and 6.1.1.4'
H H 0.0000 0.0000 'International Tables Vol C Tables 4.2.6.8 and 6.1.1.4'
K K 0.2010 0.2490 'International Tables Vol C Tables 4.2.6.8 and 6.1.1.4'
N N 0.0060 0.0030 'International Tables Vol C Tables 4.2.6.8 and 6.1.1.4'
O O 0.0110 0.0060 'International Tables Vol C Tables 4.2.6.8 and 6.1.1.4'
Pb Pb -3.3940 10.1110 'International Tables Vol C Tables 4.2.6.8 and 6.1.1.4'
Zn Zn 0.2840 1.4300 'International Tables Vol C Tables 4.2.6.8 and 6.1.1.4'

loop_
_geom_angle_atom_site_label_1
_geom_angle_atom_site_label_2
_geom_angle_atom_site_label_3
_geom_angle
_geom_angle_site_symmetry_1
_geom_angle_site_symmetry_3
_geom_angle_publ_flag
Pb12 Pb11 Pb15 65.196(13) . . ?
Pb12 Pb11 Pb14 99.426(15) . . ?
Pb15 Pb11 Pb14 67.249(13) . . ?
Pb12 Pb11 Pb13 65.428(14) . . ?
Pb15 Pb11 Pb13 100.796(15) . . ?
Pb14 Pb11 Pb13 64.768(13) . . ?
Pb11 Pb13 Pb17 109.945(16) . . ?
Pb11 Pb13 Pb16 109.037(15) . . ?
Pb17 Pb13 Pb16 63.228(12) . . ?
Pb11 Pb13 Pb14 57.426(13) . . ?
Pb17 Pb13 Pb14 57.503(12) . . ?
Pb16 Pb13 Pb14 101.776(14) . . ?
Pb11 Pb13 Pb12 56.959(13) . . ?
Pb17 Pb13 Pb12 100.722(14) . . ?
Pb16 Pb13 Pb12 56.319(12) . . ?
Pb14 Pb13 Pb12 89.960(13) . . ?
Pb11 Pb14 Pb17 110.868(16) . . ?
Pb11 Pb14 Pb18 109.523(15) . . ?
Pb17 Pb14 Pb18 64.263(12) . . ?
Pb11 Pb14 Pb13 57.806(13) . . ?
Pb17 Pb14 Pb13 58.139(12) . . ?
Pb18 Pb14 Pb13 103.397(15) . . ?
Pb11 Pb14 Pb15 56.279(12) . . ?
Pb17 Pb14 Pb15 101.519(14) . . ?
Pb18 Pb14 Pb15 56.922(11) . . ?
Pb13 Pb14 Pb15 90.078(13) . . ?
Pb19 Pb15 Pb11 110.797(16) . . ?
Pb19 Pb15 Pb18 64.774(13) . . ?
Pb11 Pb15 Pb18 109.489(15) . . ?
Pb19 Pb15 Pb12 57.532(12) . . ?
Pb11 Pb15 Pb12 57.362(13) . . ?
Pb18 Pb15 Pb12 101.877(15) . . ?
Pb19 Pb15 Pb14 101.799(14) . . ?
Pb11 Pb15 Pb14 56.472(12) . . ?
Pb18 Pb15 Pb14 56.693(11) . . ?
Pb12 Pb15 Pb14 88.596(13) . . ?
Pb16 Pb12 Pb11 111.462(16) . . ?
Pb16 Pb12 Pb19 65.063(13) . . ?
Pb11 Pb12 Pb19 110.712(16) . . ?
Pb16 Pb12 Pb15 103.470(15) . . ?
Pb11 Pb12 Pb15 57.442(12) . . ?
Pb19 Pb12 Pb15 57.360(12) . . ?
Pb16 Pb12 Pb13 58.297(12) . . ?
Pb11 Pb12 Pb13 57.613(13) . . ?
Pb19 Pb12 Pb13 103.945(14) . . ?
Pb15 Pb12 Pb13 91.355(13) . . ?
Zn11 Pb17 Pb14 107.47(3) . . ?
Zn11 Pb17 Pb13 108.16(3) . . ?
Pb14 Pb17 Pb13 64.358(13) . . ?
Zn11 Pb17 Pb16 55.31(3) . . ?
Pb14 Pb17 Pb16 103.201(14) . . ?
Pb13 Pb17 Pb16 58.422(12) . . ?
Zn11 Pb17 Pb18 54.83(3) . . ?
Pb14 Pb17 Pb18 58.084(12) . . ?
Pb13 Pb17 Pb18 103.428(14) . . ?
Pb16 Pb17 Pb18 90.505(13) . . ?
Zn11 Pb18 Pb14 106.72(3) . . ?
Zn11 Pb18 Pb15 106.19(3) . . ?
Pb14 Pb18 Pb15 66.385(12) . . ?
Zn11 Pb18 Pb17 54.43(3) . . ?
Pb14 Pb18 Pb17 57.653(12) . . ?
Pb15 Pb18 Pb17 103.504(14) . . ?
Zn11 Pb18 Pb19 54.26(3) . . ?
Pb14 Pb18 Pb19 103.137(14) . . ?
Pb15 Pb18 Pb19 56.978(12) . . ?
Pb17 Pb18 Pb19 89.440(13) . . ?
Zn11 Pb19 Pb15 107.67(3) . . ?
Zn11 Pb19 Pb12 106.56(3) . . ?
Pb15 Pb19 Pb12 65.108(13) . . ?
Zn11 Pb19 Pb16 54.94(3) . . ?
Pb15 Pb19 Pb16 103.287(14) . . ?
Pb12 Pb19 Pb16 57.037(12) . . ?
Zn11 Pb19 Pb18 54.61(3) . . ?
Pb15 Pb19 Pb18 58.248(12) . . ?
Pb12 Pb19 Pb18 102.575(14) . . ?
Pb16 Pb19 Pb18 89.719(13) . . ?
Zn11 Pb16 Pb12 106.92(3) . . ?
Zn11 Pb16 Pb13 107.63(3) . . ?
Pb12 Pb16 Pb13 65.384(13) . . ?
Zn11 Pb16 Pb17 54.78(3) . . ?
Pb12 Pb16 Pb17 103.618(15) . . ?
Pb13 Pb16 Pb17 58.350(12) . . ?
Zn11 Pb16 Pb19 54.47(3) . . ?
Pb12 Pb16 Pb19 57.900(12) . . ?
Pb13 Pb16 Pb19 103.911(15) . . ?
Pb17 Pb16 Pb19 90.327(13) . . ?
C11 Zn11 Pb17 131.1(3) . . ?
C11 Zn11 Pb19 118.8(3) . . ?
Pb17 Zn11 Pb19 109.87(4) . . ?
C11 Zn11 Pb18 128.9(3) . . ?
Pb17 Zn11 Pb18 70.74(3) . . ?
Pb19 Zn11 Pb18 71.14(3) . . ?
C11 Zn11 Pb16 121.4(3) . . ?
Pb17 Zn11 Pb16 69.91(3) . . ?
Pb19 Zn11 Pb16 70.59(3) . . ?
Pb18 Zn11 Pb16 109.33(4) . . ?
C13 C11 C12 110.8(9) . . ?
C13 C11 Zn11 110.5(7) . . ?
C12 C11 Zn11 110.9(7) . . ?
C13 C11 H11 108.2 . . ?
C12 C11 H11 108.2 . . ?
Zn11 C11 H11 108.2 . . ?
C11 C12 H12A 109.5 . . ?
C11 C12 H12B 109.5 . . ?
H12A C12 H12B 109.5 . . ?
C11 C12 H12C 109.5 . . ?
H12A C12 H12C 109.5 . . ?
H12B C12 H12C 109.5 . . ?
C11 C13 H13A 109.5 . . ?
C11 C13 H13B 109.5 . . ?
H13A C13 H13B 109.5 . . ?
C11 C13 H13C 109.5 . . ?
H13A C13 H13C 109.5 . . ?
H13B C13 H13C 109.5 . . ?
Pb5 Pb1 Pb2 65.821(12) . . ?
Pb5 Pb1 Pb4 68.026(13) . . ?
Pb2 Pb1 Pb4 101.211(14) . . ?
Pb5 Pb1 Pb3 101.145(14) . . ?
Pb2 Pb1 Pb3 65.994(12) . . ?
Pb4 Pb1 Pb3 65.090(13) . . ?
Pb6 Pb3 Pb1 109.374(14) . . ?
Pb6 Pb3 Pb7 64.480(12) . . ?
Pb1 Pb3 Pb7 109.153(15) . . ?
Pb6 Pb3 Pb4 103.313(14) . . ?
Pb1 Pb3 Pb4 57.276(12) . . ?
Pb7 Pb3 Pb4 57.063(12) . . ?
Pb6 Pb3 Pb2 56.849(11) . . ?
Pb1 Pb3 Pb2 56.747(11) . . ?
Pb7 Pb3 Pb2 101.440(14) . . ?
Pb4 Pb3 Pb2 90.812(13) . . ?
Pb7 Pb4 Pb1 110.301(15) . . ?
Pb7 Pb4 Pb8 63.535(12) . . ?
Pb1 Pb4 Pb8 107.623(14) . . ?
Pb7 Pb4 Pb3 57.973(12) . . ?
Pb1 Pb4 Pb3 57.633(12) . . ?
Pb8 Pb4 Pb3 101.722(13) . . ?
Pb7 Pb4 Pb5 100.745(13) . . ?
Pb1 Pb4 Pb5 55.712(11) . . ?
Pb8 Pb4 Pb5 55.881(11) . . ?
Pb3 Pb4 Pb5 89.402(12) . . ?
Pb9 Pb5 Pb1 110.347(15) . . ?
Pb9 Pb5 Pb8 64.023(12) . . ?
Pb1 Pb5 Pb8 108.983(15) . . ?
Pb9 Pb5 Pb2 57.650(12) . . ?
Pb1 Pb5 Pb2 57.296(12) . . ?
Pb8 Pb5 Pb2 101.829(14) . . ?
Pb9 Pb5 Pb4 101.662(14) . . ?
Pb1 Pb5 Pb4 56.262(12) . . ?
Pb8 Pb5 Pb4 56.797(11) . . ?
Pb2 Pb5 Pb4 89.284(12) . . ?
Pb1 Pb2 Pb6 110.183(15) . . ?
Pb1 Pb2 Pb9 108.709(15) . . ?
Pb6 Pb2 Pb9 65.388(13) . . ?
Pb1 Pb2 Pb5 56.883(12) . . ?
Pb6 Pb2 Pb5 103.155(15) . . ?
Pb9 Pb2 Pb5 56.279(12) . . ?
Pb1 Pb2 Pb3 57.258(11) . . ?
Pb6 Pb2 Pb3 57.213(11) . . ?
Pb9 Pb2 Pb3 102.116(14) . . ?
Pb5 Pb2 Pb3 90.502(13) . . ?
Zn1 Pb7 Pb4 109.25(3) . . ?
Zn1 Pb7 Pb3 107.29(3) . . ?
Pb4 Pb7 Pb3 64.963(13) . . ?
Zn1 Pb7 Pb8 55.76(3) . . ?
Pb4 Pb7 Pb8 58.814(12) . . ?
Pb3 Pb7 Pb8 103.280(14) . . ?
Zn1 Pb7 Pb6 54.87(3) . . ?
Pb4 Pb7 Pb6 103.989(14) . . ?
Pb3 Pb7 Pb6 57.540(12) . . ?
Pb8 Pb7 Pb6 90.558(13) . . ?
Zn1 Pb8 Pb5 107.31(3) . . ?
Zn1 Pb8 Pb4 106.73(3) . . ?
Pb5 Pb8 Pb4 67.323(13) . . ?
Zn1 Pb8 Pb9 55.33(3) . . ?
Pb5 Pb8 Pb9 57.258(12) . . ?
Pb4 Pb8 Pb9 104.330(15) . . ?
Zn1 Pb8 Pb7 54.14(2) . . ?
Pb5 Pb8 Pb7 104.638(15) . . ?
Pb4 Pb8 Pb7 57.651(11) . . ?
Pb9 Pb8 Pb7 90.618(13) . . ?
Zn1 Pb9 Pb5 108.91(3) . . ?
Zn1 Pb9 Pb2 106.67(3) . . ?
Pb5 Pb9 Pb2 66.072(13) . . ?
Zn1 Pb9 Pb8 55.63(3) . . ?
Pb5 Pb9 Pb8 58.719(12) . . ?
Pb2 Pb9 Pb8 103.966(13) . . ?
Zn1 Pb9 Pb6 54.31(3) . . ?
Pb5 Pb9 Pb6 104.325(14) . . ?
Pb2 Pb9 Pb6 57.288(12) . . ?
Pb8 Pb9 Pb6 90.506(13) . . ?
Zn1 Pb6 Pb2 106.77(3) . . ?
Zn1 Pb6 Pb3 106.59(3) . . ?
Pb2 Pb6 Pb3 65.938(12) . . ?
Zn1 Pb6 Pb7 53.65(2) . . ?
Pb2 Pb6 Pb7 103.207(14) . . ?
Pb3 Pb6 Pb7 57.980(12) . . ?
Zn1 Pb6 Pb9 54.38(3) . . ?
Pb2 Pb6 Pb9 57.324(12) . . ?
Pb3 Pb6 Pb9 102.575(14) . . ?
Pb7 Pb6 Pb9 88.312(13) . . ?
C1 Zn1 Pb7 131.1(3) . . ?
C1 Zn1 Pb6 122.1(3) . . ?
Pb7 Zn1 Pb6 71.47(3) . . ?
C1 Zn1 Pb9 119.5(3) . . ?
Pb7 Zn1 Pb9 109.35(4) . . ?
Pb6 Zn1 Pb9 71.32(3) . . ?
C1 Zn1 Pb8 128.0(3) . . ?
Pb7 Zn1 Pb8 70.10(3) . . ?
Pb6 Zn1 Pb8 109.37(4) . . ?
Pb9 Zn1 Pb8 69.03(3) . . ?
C2 C1 C3 111.3(9) . . ?
C2 C1 Zn1 111.5(8) . . ?
C3 C1 Zn1 109.4(7) . . ?
C2 C1 H21 108.1 . . ?
C3 C1 H21 108.1 . . ?
Zn1 C1 H21 108.1 . . ?
C1 C2 H22A 109.5 . . ?
C1 C2 H22B 109.5 . . ?
H22A C2 H22B 109.5 . . ?
C1 C2 H22C 109.5 . . ?
H22A C2 H22C 109.5 . . ?
H22B C2 H22C 109.5 . . ?
C1 C3 H23A 109.5 . . ?
C1 C3 H23B 109.5 . . ?
H23A C3 H23B 109.5 . . ?
C1 C3 H23C 109.5 . . ?
H23A C3 H23C 109.5 . . ?
H23B C3 H23C 109.5 . . ?
C101 N11 C113 109.4(8) . . ?
C101 N11 C107 109.4(8) . . ?
C113 N11 C107 109.0(9) . . ?
C106 N12 C118 109.8(8) . . ?
C106 N12 C112 109.1(8) . . ?
C118 N12 C112 109.9(8) . . ?
C201 N21 C207 111.6(8) . . ?
C201 N21 C213 109.0(8) . . ?
C207 N21 C213 108.8(9) . . ?
C206 N22 C212 110.6(9) . . ?
C206 N22 C218 110.4(9) . . ?
C212 N22 C218 109.5(9) . . ?
C301 N31 C313 110.8(8) . . ?
C301 N31 C307 111.3(10) . . ?
C313 N31 C307 110.5(9) . . ?
C312 N32 C318 112.1(8) . . ?
C312 N32 C306 109.5(9) . . ?
C318 N32 C306 109.1(8) . . ?
C407 N41 C401 113.6(9) . . ?
C407 N41 C413 110.3(9) . . ?
C401 N41 C413 108.9(9) . . ?
C406 N42 C418 109.5(9) . . ?
C406 N42 C412 108.9(9) . . ?
C418 N42 C412 109.0(8) . . ?
C507 N51 C513 110.7(9) . . ?
C507 N51 C501 109.2(8) . . ?
C513 N51 C501 108.9(8) . . ?
C518 N52 C512 112.1(8) . . ?
C518 N52 C506 109.2(9) . . ?
C512 N52 C506 112.0(9) . . ?
C607 N61 C601 110.6(8) . . ?
C607 N61 C613 111.0(8) . . ?
C601 N61 C613 110.2(9) . . ?
C606 N62 C618 108.4(8) . . ?
C606 N62 C612 110.6(8) . . ?
C618 N62 C612 111.8(9) . . ?
C102 O11 C103 111.2(8) . . ?
C105 O12 C104 111.8(9) . . ?
C109 O13 C108 110.3(7) . . ?
C110 O14 C111 110.9(7) . . ?
C115 O15 C114 110.7(8) . . ?
C116 O16 C117 110.3(7) . . ?
C203 O21 C202 110.3(8) . . ?
C204 O22 C205 108.7(8) . . ?
C208 O23 C209 109.1(8) . . ?
C211 O24 C210 109.7(8) . . ?
C214 O25 C215 109.0(8) . . ?
C216 O26 C217 110.7(8) . . ?
C303 O31 C302 111.5(8) . . ?
C304 O32 C305 111.0(8) . . ?
C308 O33 C309 112.5(8) . . ?
C310 O34 C311 113.2(8) . . ?
C314 O35 C315 110.3(8) . . ?
C316 O36 C317 108.4(8) . . ?
C402 O41 C403 110.2(9) . . ?
C405 O42 C404 109.3(8) . . ?
C408 O43 C409 112.7(9) . . ?
C410 O44 C411 108.7(8) . . ?
C415 O45 C414 109.9(8) . . ?
C416 O46 C417 111.4(8) . . ?
C503 O51 C502 111.5(8) . . ?
C504 O52 C505 113.9(8) . . ?
C508 O53 C509 112.7(8) . . ?
C511 O54 C510 112.3(9) . . ?
C515 O55 C514 110.5(9) . . ?
C516 O56 C517 112.6(9) . . ?
C603 O61 C602 109.2(8) . . ?
C605 O62 C604 110.4(8) . . ?
C609 O63 C608 111.7(8) . . ?
C610 O64 C611 111.2(8) . . ?
C614 O65 C615 110.4(8) . . ?
C617 O66 C616 111.0(8) . . ?
N11 C101 C102 112.6(9) . . ?
N11 C101 H10A 109.1 . . ?
C102 C101 H10A 109.1 . . ?
N11 C101 H10B 109.1 . . ?
C102 C101 H10B 109.1 . . ?
H10A C101 H10B 107.8 . . ?
O11 C102 C101 109.8(9) . . ?
O11 C102 H10C 109.7 . . ?
C101 C102 H10C 109.7 . . ?
O11 C102 H10D 109.7 . . ?
C101 C102 H10D 109.7 . . ?
H10C C102 H10D 108.2 . . ?
O11 C103 C104 109.1(9) . . ?
O11 C103 H10E 109.9 . . ?
C104 C103 H10E 109.9 . . ?
O11 C103 H10F 109.9 . . ?
C104 C103 H10F 109.9 . . ?
H10E C103 H10F 108.3 . . ?
O12 C104 C103 110.0(10) . . ?
O12 C104 H10G 109.7 . . ?
C103 C104 H10G 109.7 . . ?
O12 C104 H10H 109.7 . . ?
C103 C104 H10H 109.7 . . ?
H10G C104 H10H 108.2 . . ?
O12 C105 C106 106.8(9) . . ?
O12 C105 H10I 110.4 . . ?
C106 C105 H10I 110.4 . . ?
O12 C105 H10J 110.4 . . ?
C106 C105 H10J 110.4 . . ?
H10I C105 H10J 108.6 . . ?
N12 C106 C105 115.1(9) . . ?
N12 C106 H10K 108.5 . . ?
C105 C106 H10K 108.5 . . ?
N12 C106 H10L 108.5 . . ?
C105 C106 H10L 108.5 . . ?
H10K C106 H10L 107.5 . . ?
C108 C107 N11 114.0(9) . . ?
C108 C107 H10M 108.8 . . ?
N11 C107 H10M 108.8 . . ?
C108 C107 H10N 108.8 . . ?
N11 C107 H10N 108.8 . . ?
H10M C107 H10N 107.6 . . ?
O13 C108 C107 109.8(8) . . ?
O13 C108 H10O 109.7 . . ?
C107 C108 H10O 109.7 . . ?
O13 C108 H10P 109.7 . . ?
C107 C108 H10P 109.7 . . ?
H10O C108 H10P 108.2 . . ?
O13 C109 C110 108.8(8) . . ?
O13 C109 H10Q 109.9 . . ?
C110 C109 H10Q 109.9 . . ?
O13 C109 H10R 109.9 . . ?
C110 C109 H10R 109.9 . . ?
H10Q C109 H10R 108.3 . . ?
O14 C110 C109 108.8(8) . . ?
O14 C110 H11A 109.9 . . ?
C109 C110 H11A 109.9 . . ?
O14 C110 H11B 109.9 . . ?
C109 C110 H11B 109.9 . . ?
H11A C110 H11B 108.3 . . ?
O14 C111 C112 108.8(8) . . ?
O14 C111 H11C 109.9 . . ?
C112 C111 H11C 109.9 . . ?
O14 C111 H11D 109.9 . . ?
C112 C111 H11D 109.9 . . ?
H11C C111 H11D 108.3 . . ?
N12 C112 C111 114.0(8) . . ?
N12 C112 H11E 108.7 . . ?
C111 C112 H11E 108.7 . . ?
N12 C112 H11F 108.7 . . ?
C111 C112 H11F 108.7 . . ?
H11E C112 H11F 107.6 . . ?
N11 C113 C114 112.1(8) . . ?
N11 C113 H11G 109.2 . . ?
C114 C113 H11G 109.2 . . ?
N11 C113 H11H 109.2 . . ?
C114 C113 H11H 109.2 . . ?
H11G C113 H11H 107.9 . . ?
O15 C114 C113 109.7(9) . . ?
O15 C114 H11I 109.7 . . ?
C113 C114 H11I 109.7 . . ?
O15 C114 H11J 109.7 . . ?
C113 C114 H11J 109.7 . . ?
H11I C114 H11J 108.2 . . ?
O15 C115 C116 110.1(8) . . ?
O15 C115 H11K 109.6 . . ?
C116 C115 H11K 109.6 . . ?
O15 C115 H11L 109.6 . . ?
C116 C115 H11L 109.6 . . ?
H11K C115 H11L 108.2 . . ?
O16 C116 C115 109.7(8) . . ?
O16 C116 H11M 109.7 . . ?
C115 C116 H11M 109.7 . . ?
O16 C116 H11N 109.7 . . ?
C115 C116 H11N 109.7 . . ?
H11M C116 H11N 108.2 . . ?
O16 C117 C118 109.4(8) . . ?
O16 C117 H11O 109.8 . . ?
C118 C117 H11O 109.8 . . ?
O16 C117 H11P 109.8 . . ?
C118 C117 H11P 109.8 . . ?
H11O C117 H11P 108.3 . . ?
N12 C118 C117 112.4(9) . . ?
N12 C118 H11Q 109.1 . . ?
C117 C118 H11Q 109.1 . . ?
N12 C118 H11R 109.1 . . ?
C117 C118 H11R 109.1 . . ?
H11Q C118 H11R 107.8 . . ?
N21 C201 C202 115.2(9) . . ?
N21 C201 H20A 108.5 . . ?
C202 C201 H20A 108.5 . . ?
N21 C201 H20B 108.5 . . ?
C202 C201 H20B 108.5 . . ?
H20A C201 H20B 107.5 . . ?
O21 C202 C201 109.5(8) . . ?
O21 C202 H20C 109.8 . . ?
C201 C202 H20C 109.8 . . ?
O21 C202 H20D 109.8 . . ?
C201 C202 H20D 109.8 . . ?
H20C C202 H20D 108.2 . . ?
O21 C203 C204 106.7(8) . . ?
O21 C203 H20E 110.4 . . ?
C204 C203 H20E 110.4 . . ?
O21 C203 H20F 110.4 . . ?
C204 C203 H20F 110.4 . . ?
H20E C203 H20F 108.6 . . ?
O22 C204 C203 107.8(9) . . ?
O22 C204 H20G 110.2 . . ?
C203 C204 H20G 110.2 . . ?
O22 C204 H20H 110.2 . . ?
C203 C204 H20H 110.2 . . ?
H20G C204 H20H 108.5 . . ?
O22 C205 C206 107.9(9) . . ?
O22 C205 H20I 110.1 . . ?
C206 C205 H20I 110.1 . . ?
O22 C205 H20J 110.1 . . ?
C206 C205 H20J 110.1 . . ?
H20I C205 H20J 108.4 . . ?
N22 C206 C205 115.0(10) . . ?
N22 C206 H20K 108.5 . . ?
C205 C206 H20K 108.5 . . ?
N22 C206 H20L 108.5 . . ?
C205 C206 H20L 108.5 . . ?
H20K C206 H20L 107.5 . . ?
N21 C207 C208 114.1(8) . . ?
N21 C207 H20M 108.7 . . ?
C208 C207 H20M 108.7 . . ?
N21 C207 H20N 108.7 . . ?
C208 C207 H20N 108.7 . . ?
H20M C207 H20N 107.6 . . ?
O23 C208 C207 108.2(8) . . ?
O23 C208 H20O 110.1 . . ?
C207 C208 H20O 110.1 . . ?
O23 C208 H20P 110.1 . . ?
C207 C208 H20P 110.1 . . ?
H20O C208 H20P 108.4 . . ?
O23 C209 C210 106.8(9) . . ?
O23 C209 H20Q 110.4 . . ?
C210 C209 H20Q 110.4 . . ?
O23 C209 H20R 110.4 . . ?
C210 C209 H20R 110.4 . . ?
H20Q C209 H20R 108.6 . . ?
O24 C210 C209 107.7(8) . . ?
O24 C210 H21A 110.2 . . ?
C209 C210 H21A 110.2 . . ?
O24 C210 H21B 110.2 . . ?
C209 C210 H21B 110.2 . . ?
H21A C210 H21B 108.5 . . ?
O24 C211 C212 108.5(9) . . ?
O24 C211 H21C 110.0 . . ?
C212 C211 H21C 110.0 . . ?
O24 C211 H21D 110.0 . . ?
C212 C211 H21D 110.0 . . ?
H21C C211 H21D 108.4 . . ?
N22 C212 C211 114.8(9) . . ?
N22 C212 H21E 108.6 . . ?
C211 C212 H21E 108.6 . . ?
N22 C212 H21F 108.6 . . ?
C211 C212 H21F 108.6 . . ?
H21E C212 H21F 107.5 . . ?
N21 C213 C214 113.4(9) . . ?
N21 C213 H21G 108.9 . . ?
C214 C213 H21G 108.9 . . ?
N21 C213 H21H 108.9 . . ?
C214 C213 H21H 108.9 . . ?
H21G C213 H21H 107.7 . . ?
O25 C214 C213 109.4(9) . . ?
O25 C214 H21I 109.8 . . ?
C213 C214 H21I 109.8 . . ?
O25 C214 H21J 109.8 . . ?
C213 C214 H21J 109.8 . . ?
H21I C214 H21J 108.3 . . ?
O25 C215 C216 108.8(8) . . ?
O25 C215 H21K 109.9 . . ?
C216 C215 H21K 109.9 . . ?
O25 C215 H21L 109.9 . . ?
C216 C215 H21L 109.9 . . ?
H21K C215 H21L 108.3 . . ?
O26 C216 C215 108.0(9) . . ?
O26 C216 H21M 110.1 . . ?
C215 C216 H21M 110.1 . . ?
O26 C216 H21N 110.1 . . ?
C215 C216 H21N 110.1 . . ?
H21M C216 H21N 108.4 . . ?
O26 C217 C218 107.0(9) . . ?
O26 C217 H21O 110.3 . . ?
C218 C217 H21O 110.3 . . ?
O26 C217 H21P 110.3 . . ?
C218 C217 H21P 110.3 . . ?
H21O C217 H21P 108.6 . . ?
N22 C218 C217 114.0(8) . . ?
N22 C218 H21Q 108.7 . . ?
C217 C218 H21Q 108.7 . . ?
N22 C218 H21R 108.7 . . ?
C217 C218 H21R 108.7 . . ?
H21Q C218 H21R 107.6 . . ?
N31 C301 C302 114.7(9) . . ?
N31 C301 H30A 108.6 . . ?
C302 C301 H30A 108.6 . . ?
N31 C301 H30B 108.6 . . ?
C302 C301 H30B 108.6 . . ?
H30A C301 H30B 107.6 . . ?
O31 C302 C301 107.8(8) . . ?
O31 C302 H30C 110.1 . . ?
C301 C302 H30C 110.1 . . ?
O31 C302 H30D 110.1 . . ?
C301 C302 H30D 110.1 . . ?
H30C C302 H30D 108.5 . . ?
O31 C303 C304 108.7(8) . . ?
O31 C303 H30E 109.9 . . ?
C304 C303 H30E 109.9 . . ?
O31 C303 H30F 109.9 . . ?
C304 C303 H30F 109.9 . . ?
H30E C303 H30F 108.3 . . ?
O32 C304 C303 107.8(9) . . ?
O32 C304 H30G 110.1 . . ?
C303 C304 H30G 110.1 . . ?
O32 C304 H30H 110.1 . . ?
C303 C304 H30H 110.1 . . ?
H30G C304 H30H 108.5 . . ?
O32 C305 C306 108.4(9) . . ?
O32 C305 H30I 110.0 . . ?
C306 C305 H30I 110.0 . . ?
O32 C305 H30J 110.0 . . ?
C306 C305 H30J 110.0 . . ?
H30I C305 H30J 108.4 . . ?
N32 C306 C305 114.1(9) . . ?
N32 C306 H30K 108.7 . . ?
C305 C306 H30K 108.7 . . ?
N32 C306 H30L 108.7 . . ?
C305 C306 H30L 108.7 . . ?
H30K C306 H30L 107.6 . . ?
N31 C307 C308 115.0(10) . . ?
N31 C307 H30M 108.5 . . ?
C308 C307 H30M 108.5 . . ?
N31 C307 H30N 108.5 . . ?
C308 C307 H30N 108.5 . . ?
H30M C307 H30N 107.5 . . ?
O33 C308 C307 107.0(9) . . ?
O33 C308 H30O 110.3 . . ?
C307 C308 H30O 110.3 . . ?
O33 C308 H30P 110.3 . . ?
C307 C308 H30P 110.3 . . ?
H30O C308 H30P 108.6 . . ?
O33 C309 C310 108.2(8) . . ?
O33 C309 H30Q 110.0 . . ?
C310 C309 H30Q 110.0 . . ?
O33 C309 H30R 110.0 . . ?
C310 C309 H30R 110.0 . . ?
H30Q C309 H30R 108.4 . . ?
O34 C310 C309 110.3(9) . . ?
O34 C310 H31A 109.6 . . ?
C309 C310 H31A 109.6 . . ?
O34 C310 H31B 109.6 . . ?
C309 C310 H31B 109.6 . . ?
H31A C310 H31B 108.1 . . ?
O34 C311 C312 109.2(9) . . ?
O34 C311 H31C 109.8 . . ?
C312 C311 H31C 109.8 . . ?
O34 C311 H31D 109.8 . . ?
C312 C311 H31D 109.8 . . ?
H31C C311 H31D 108.3 . . ?
N32 C312 C311 113.5(9) . . ?
N32 C312 H31E 108.9 . . ?
C311 C312 H31E 108.9 . . ?
N32 C312 H31F 108.9 . . ?
C311 C312 H31F 108.9 . . ?
H31E C312 H31F 107.7 . . ?
N31 C313 C314 115.6(9) . . ?
N31 C313 H31G 108.4 . . ?
C314 C313 H31G 108.4 . . ?
N31 C313 H31H 108.4 . . ?
C314 C313 H31H 108.4 . . ?
H31G C313 H31H 107.4 . . ?
O35 C314 C313 110.1(9) . . ?
O35 C314 H31I 109.6 . . ?
C313 C314 H31I 109.6 . . ?
O35 C314 H31J 109.6 . . ?
C313 C314 H31J 109.6 . . ?
H31I C314 H31J 108.2 . . ?
O35 C315 C316 109.3(9) . . ?
O35 C315 H31K 109.8 . . ?
C316 C315 H31K 109.8 . . ?
O35 C315 H31L 109.8 . . ?
C316 C315 H31L 109.8 . . ?
H31K C315 H31L 108.3 . . ?
O36 C316 C315 109.6(10) . . ?
O36 C316 H31M 109.7 . . ?
C315 C316 H31M 109.7 . . ?
O36 C316 H31N 109.7 . . ?
C315 C316 H31N 109.7 . . ?
H31M C316 H31N 108.2 . . ?
O36 C317 C318 109.6(9) . . ?
O36 C317 H31O 109.8 . . ?
C318 C317 H31O 109.8 . . ?
O36 C317 H31P 109.8 . . ?
C318 C317 H31P 109.8 . . ?
H31O C317 H31P 108.2 . . ?
N32 C318 C317 114.4(9) . . ?
N32 C318 H31Q 108.7 . . ?
C317 C318 H31Q 108.7 . . ?
N32 C318 H31R 108.7 . . ?
C317 C318 H31R 108.7 . . ?
H31Q C318 H31R 107.6 . . ?
N41 C401 C402 116.1(10) . . ?
N41 C401 H40A 108.2 . . ?
C402 C401 H40A 108.2 . . ?
N41 C401 H40B 108.2 . . ?
C402 C401 H40B 108.2 . . ?
H40A C401 H40B 107.4 . . ?
O41 C402 C401 108.0(9) . . ?
O41 C402 H40C 110.1 . . ?
C401 C402 H40C 110.1 . . ?
O41 C402 H40D 110.1 . . ?
C401 C402 H40D 110.1 . . ?
H40C C402 H40D 108.4 . . ?
O41 C403 C404 109.9(10) . . ?
O41 C403 H40E 109.7 . . ?
C404 C403 H40E 109.7 . . ?
O41 C403 H40F 109.7 . . ?
C404 C403 H40F 109.7 . . ?
H40E C403 H40F 108.2 . . ?
O42 C404 C403 108.7(10) . . ?
O42 C404 H40G 109.9 . . ?
C403 C404 H40G 109.9 . . ?
O42 C404 H40H 109.9 . . ?
C403 C404 H40H 109.9 . . ?
H40G C404 H40H 108.3 . . ?
O42 C405 C406 109.5(9) . . ?
O42 C405 H40I 109.8 . . ?
C406 C405 H40I 109.8 . . ?
O42 C405 H40J 109.8 . . ?
C406 C405 H40J 109.8 . . ?
H40I C405 H40J 108.2 . . ?
N42 C406 C405 114.2(9) . . ?
N42 C406 H40K 108.7 . . ?
C405 C406 H40K 108.7 . . ?
N42 C406 H40L 108.7 . . ?
C405 C406 H40L 108.7 . . ?
H40K C406 H40L 107.6 . . ?
N41 C407 C408 114.6(9) . . ?
N41 C407 H40M 108.6 . . ?
C408 C407 H40M 108.6 . . ?
N41 C407 H40N 108.6 . . ?
C408 C407 H40N 108.6 . . ?
H40M C407 H40N 107.6 . . ?
O43 C408 C407 108.3(9) . . ?
O43 C408 H40O 110.0 . . ?
C407 C408 H40O 110.0 . . ?
O43 C408 H40P 110.0 . . ?
C407 C408 H40P 110.0 . . ?
H40O C408 H40P 108.4 . . ?
O43 C409 C410 110.3(9) . . ?
O43 C409 H40Q 109.6 . . ?
C410 C409 H40Q 109.6 . . ?
O43 C409 H40R 109.6 . . ?
C410 C409 H40R 109.6 . . ?
H40Q C409 H40R 108.1 . . ?
O44 C410 C409 108.5(9) . . ?
O44 C410 H41A 110.0 . . ?
C409 C410 H41A 110.0 . . ?
O44 C410 H41B 110.0 . . ?
C409 C410 H41B 110.0 . . ?
H41A C410 H41B 108.4 . . ?
O44 C411 C412 108.4(8) . . ?
O44 C411 H41C 110.0 . . ?
C412 C411 H41C 110.0 . . ?
O44 C411 H41D 110.0 . . ?
C412 C411 H41D 110.0 . . ?
H41C C411 H41D 108.4 . . ?
N42 C412 C411 113.8(10) . . ?
N42 C412 H41E 108.8 . . ?
C411 C412 H41E 108.8 . . ?
N42 C412 H41F 108.8 . . ?
C411 C412 H41F 108.8 . . ?
H41E C412 H41F 107.7 . . ?
N41 C413 C414 114.1(9) . . ?
N41 C413 H41G 108.7 . . ?
C414 C413 H41G 108.7 . . ?
N41 C413 H41H 108.7 . . ?
C414 C413 H41H 108.7 . . ?
H41G C413 H41H 107.6 . . ?
O45 C414 C413 110.0(9) . . ?
O45 C414 H41I 109.7 . . ?
C413 C414 H41I 109.7 . . ?
O45 C414 H41J 109.7 . . ?
C413 C414 H41J 109.7 . . ?
H41I C414 H41J 108.2 . . ?
O45 C415 C416 108.7(8) . . ?
O45 C415 H41K 109.9 . . ?
C416 C415 H41K 109.9 . . ?
O45 C415 H41L 109.9 . . ?
C416 C415 H41L 109.9 . . ?
H41K C415 H41L 108.3 . . ?
O46 C416 C415 108.9(9) . . ?
O46 C416 H41M 109.9 . . ?
C415 C416 H41M 109.9 . . ?
O46 C416 H41N 109.9 . . ?
C415 C416 H41N 109.9 . . ?
H41M C416 H41N 108.3 . . ?
O46 C417 C418 109.5(9) . . ?
O46 C417 H41O 109.8 . . ?
C418 C417 H41O 109.8 . . ?
O46 C417 H41P 109.8 . . ?
C418 C417 H41P 109.8 . . ?
H41O C417 H41P 108.2 . . ?
N42 C418 C417 113.2(9) . . ?
N42 C418 H41Q 108.9 . . ?
C417 C418 H41Q 108.9 . . ?
N42 C418 H41R 108.9 . . ?
C417 C418 H41R 108.9 . . ?
H41Q C418 H41R 107.8 . . ?
N51 C501 C502 113.7(9) . . ?
N51 C501 H50A 108.8 . . ?
C502 C501 H50A 108.8 . . ?
N51 C501 H50B 108.8 . . ?
C502 C501 H50B 108.8 . . ?
H50A C501 H50B 107.7 . . ?
O51 C502 C501 110.1(9) . . ?
O51 C502 H50C 109.6 . . ?
C501 C502 H50C 109.6 . . ?
O51 C502 H50D 109.6 . . ?
C501 C502 H50D 109.6 . . ?
H50C C502 H50D 108.2 . . ?
O51 C503 C504 108.7(9) . . ?
O51 C503 H50E 110.0 . . ?
C504 C503 H50E 110.0 . . ?
O51 C503 H50F 110.0 . . ?
C504 C503 H50F 110.0 . . ?
H50E C503 H50F 108.3 . . ?
O52 C504 C503 109.5(9) . . ?
O52 C504 H50G 109.8 . . ?
C503 C504 H50G 109.8 . . ?
O52 C504 H50H 109.8 . . ?
C503 C504 H50H 109.8 . . ?
H50G C504 H50H 108.2 . . ?
O52 C505 C506 112.4(8) . . ?
O52 C505 H50I 109.1 . . ?
C506 C505 H50I 109.1 . . ?
O52 C505 H50J 109.1 . . ?
C506 C505 H50J 109.1 . . ?
H50I C505 H50J 107.9 . . ?
N52 C506 C505 112.6(9) . . ?
N52 C506 H50K 109.1 . . ?
C505 C506 H50K 109.1 . . ?
N52 C506 H50L 109.1 . . ?
C505 C506 H50L 109.1 . . ?
H50K C506 H50L 107.8 . . ?
N51 C507 C508 113.9(9) . . ?
N51 C507 H50M 108.8 . . ?
C508 C507 H50M 108.8 . . ?
N51 C507 H50N 108.8 . . ?
C508 C507 H50N 108.8 . . ?
H50M C507 H50N 107.7 . . ?
O53 C508 C507 106.5(9) . . ?
O53 C508 H50O 110.4 . . ?
C507 C508 H50O 110.4 . . ?
O53 C508 H50P 110.4 . . ?
C507 C508 H50P 110.4 . . ?
H50O C508 H50P 108.6 . . ?
C510 C509 O53 110.7(9) . . ?
C510 C509 H50Q 109.5 . . ?
O53 C509 H50Q 109.5 . . ?
C510 C509 H50R 109.5 . . ?
O53 C509 H50R 109.5 . . ?
H50Q C509 H50R 108.1 . . ?
O54 C510 C509 109.3(9) . . ?
O54 C510 H51A 109.8 . . ?
C509 C510 H51A 109.8 . . ?
O54 C510 H51B 109.8 . . ?
C509 C510 H51B 109.8 . . ?
H51A C510 H51B 108.3 . . ?
O54 C511 C512 112.5(10) . . ?
O54 C511 H51C 109.1 . . ?
C512 C511 H51C 109.1 . . ?
O54 C511 H51D 109.1 . . ?
C512 C511 H51D 109.1 . . ?
H51C C511 H51D 107.8 . . ?
C511 C512 N52 114.8(9) . . ?
C511 C512 H51E 108.6 . . ?
N52 C512 H51E 108.6 . . ?
C511 C512 H51F 108.6 . . ?
N52 C512 H51F 108.6 . . ?
H51E C512 H51F 107.5 . . ?
N51 C513 C514 113.9(9) . . ?
N51 C513 H51G 108.8 . . ?
C514 C513 H51G 108.8 . . ?
N51 C513 H51H 108.8 . . ?
C514 C513 H51H 108.8 . . ?
H51G C513 H51H 107.7 . . ?
O55 C514 C513 109.4(9) . . ?
O55 C514 H51I 109.8 . . ?
C513 C514 H51I 109.8 . . ?
O55 C514 H51J 109.8 . . ?
C513 C514 H51J 109.8 . . ?
H51I C514 H51J 108.2 . . ?
O55 C515 C516 109.1(10) . . ?
O55 C515 H51K 109.9 . . ?
C516 C515 H51K 109.9 . . ?
O55 C515 H51L 109.9 . . ?
C516 C515 H51L 109.9 . . ?
H51K C515 H51L 108.3 . . ?
O56 C516 C515 109.8(10) . . ?
O56 C516 H51M 109.7 . . ?
C515 C516 H51M 109.7 . . ?
O56 C516 H51N 109.7 . . ?
C515 C516 H51N 109.7 . . ?
H51M C516 H51N 108.2 . . ?
O56 C517 C518 109.5(9) . . ?
O56 C517 H51O 109.8 . . ?
C518 C517 H51O 109.8 . . ?
O56 C517 H51P 109.8 . . ?
C518 C517 H51P 109.8 . . ?
H51O C517 H51P 108.2 . . ?
N52 C518 C517 112.2(10) . . ?
N52 C518 H51Q 109.2 . . ?
C517 C518 H51Q 109.2 . . ?
N52 C518 H51R 109.2 . . ?
C517 C518 H51R 109.2 . . ?
H51Q C518 H51R 107.9 . . ?
N61 C601 C602 114.2(8) . . ?
N61 C601 H60A 108.7 . . ?
C602 C601 H60A 108.7 . . ?
N61 C601 H60B 108.7 . . ?
C602 C601 H60B 108.7 . . ?
H60A C601 H60B 107.6 . . ?
O61 C602 C601 110.0(9) . . ?
O61 C602 H60C 109.7 . . ?
C601 C602 H60C 109.7 . . ?
O61 C602 H60D 109.7 . . ?
C601 C602 H60D 109.7 . . ?
H60C C602 H60D 108.2 . . ?
O61 C603 C604 108.1(9) . . ?
O61 C603 H60E 110.1 . . ?
C604 C603 H60E 110.1 . . ?
O61 C603 H60F 110.1 . . ?
C604 C603 H60F 110.1 . . ?
H60E C603 H60F 108.4 . . ?
O62 C604 C603 109.4(9) . . ?
O62 C604 H60G 109.8 . . ?
C603 C604 H60G 109.8 . . ?
O62 C604 H60H 109.8 . . ?
C603 C604 H60H 109.8 . . ?
H60G C604 H60H 108.2 . . ?
O62 C605 C606 109.5(9) . . ?
O62 C605 H60I 109.8 . . ?
C606 C605 H60I 109.8 . . ?
O62 C605 H60J 109.8 . . ?
C606 C605 H60J 109.8 . . ?
H60I C605 H60J 108.2 . . ?
N62 C606 C605 112.7(8) . . ?
N62 C606 H60K 109.0 . . ?
C605 C606 H60K 109.0 . . ?
N62 C606 H60L 109.0 . . ?
C605 C606 H60L 109.0 . . ?
H60K C606 H60L 107.8 . . ?
N61 C607 C608 113.5(8) . . ?
N61 C607 H60M 108.9 . . ?
C608 C607 H60M 108.9 . . ?
N61 C607 H60N 108.9 . . ?
C608 C607 H60N 108.9 . . ?
H60M C607 H60N 107.7 . . ?
O63 C608 C607 109.3(8) . . ?
O63 C608 H60O 109.8 . . ?
C607 C608 H60O 109.8 . . ?
O63 C608 H60P 109.8 . . ?
C607 C608 H60P 109.8 . . ?
H60O C608 H60P 108.3 . . ?
O63 C609 C610 108.1(9) . . ?
O63 C609 H60Q 110.1 . . ?
C610 C609 H60Q 110.1 . . ?
O63 C609 H60R 110.1 . . ?
C610 C609 H60R 110.1 . . ?
H60Q C609 H60R 108.4 . . ?
O64 C610 C609 109.4(8) . . ?
O64 C610 H61A 109.8 . . ?
C609 C610 H61A 109.8 . . ?
O64 C610 H61B 109.8 . . ?
C609 C610 H61B 109.8 . . ?
H61A C610 H61B 108.2 . . ?
O64 C611 C612 110.0(9) . . ?
O64 C611 H61C 109.7 . . ?
C612 C611 H61C 109.7 . . ?
O64 C611 H61D 109.7 . . ?
C612 C611 H61D 109.7 . . ?
H61C C611 H61D 108.2 . . ?
N62 C612 C611 114.4(8) . . ?
N62 C612 H61E 108.7 . . ?
C611 C612 H61E 108.7 . . ?
N62 C612 H61F 108.7 . . ?
C611 C612 H61F 108.7 . . ?
H61E C612 H61F 107.6 . . ?
N61 C613 C614 113.1(9) . . ?
N61 C613 H61G 109.0 . . ?
C614 C613 H61G 109.0 . . ?
N61 C613 H61H 109.0 . . ?
C614 C613 H61H 109.0 . . ?
H61G C613 H61H 107.8 . . ?
O65 C614 C613 109.8(8) . . ?
O65 C614 H61I 109.7 . . ?
C613 C614 H61I 109.7 . . ?
O65 C614 H61J 109.7 . . ?
C613 C614 H61J 109.7 . . ?
H61I C614 H61J 108.2 . . ?
O65 C615 C616 109.5(10) . . ?
O65 C615 H61K 109.8 . . ?
C616 C615 H61K 109.8 . . ?
O65 C615 H61L 109.8 . . ?
C616 C615 H61L 109.8 . . ?
H61K C615 H61L 108.2 . . ?
O66 C616 C615 111.3(10) . . ?
O66 C616 H61M 109.4 . . ?
C615 C616 H61M 109.4 . . ?
O66 C616 H61N 109.4 . . ?
C615 C616 H61N 109.4 . . ?
H61M C616 H61N 108.0 . . ?
O66 C617 C618 108.7(9) . . ?
O66 C617 H61O 110.0 . . ?
C618 C617 H61O 110.0 . . ?
O66 C617 H61P 110.0 . . ?
C618 C617 H61P 110.0 . . ?
H61O C617 H61P 108.3 . . ?
N62 C618 C617 112.2(9) . . ?
N62 C618 H61Q 109.2 . . ?
C617 C618 H61Q 109.2 . . ?
N62 C618 H61R 109.2 . . ?
C617 C618 H61R 109.2 . . ?
H61Q C618 H61R 107.9 . . ?
C1S N1S H1S3 109.5 . . ?
C1S N1S H1S4 109.5 . . ?
H1S3 N1S H1S4 109.5 . . ?
C1S N1S H1S5 109.5 . . ?
H1S3 N1S H1S5 109.5 . . ?
H1S4 N1S H1S5 109.5 . . ?
N1S C1S C2S 114(2) . . ?
N1S C1S H1S1 108.8 . . ?
C2S C1S H1S1 108.8 . . ?
N1S C1S H1S2 108.8 . . ?
C2S C1S H1S2 108.8 . . ?
H1S1 C1S H1S2 107.7 . . ?
N2S C2S C1S 106(3) . . ?
N2S C2S H2S1 110.5 . . ?
C1S C2S H2S1 110.5 . . ?
N2S C2S H2S2 110.5 . . ?
C1S C2S H2S2 110.5 . . ?
H2S1 C2S H2S2 108.7 . . ?
C2S N2S H2S3 109.5 . . ?
C2S N2S H2S4 109.5 . . ?
H2S3 N2S H2S4 109.5 . . ?
C2S N2S H2S5 109.5 . . ?
H2S3 N2S H2S5 109.5 . . ?
H2S4 N2S H2S5 109.5 . . ?

loop_
_geom_bond_atom_site_label_1
_geom_bond_atom_site_label_2
_geom_bond_distance
_geom_bond_site_symmetry_2
_geom_bond_publ_flag
Pb11 Pb12 3.0611(6) . ?
Pb11 Pb15 3.0638(5) . ?
Pb11 Pb14 3.0707(5) . ?
Pb11 Pb13 3.0836(6) . ?
Pb13 Pb17 3.1054(5) . ?
Pb13 Pb16 3.1079(6) . ?
Pb13 Pb14 3.2962(6) . ?
Pb13 Pb12 3.3209(5) . ?
Pb14 Pb17 3.0838(6) . ?
Pb14 Pb18 3.0984(5) . ?
Pb14 Pb15 3.3970(5) . ?
Pb15 Pb19 3.0632(5) . ?
Pb15 Pb18 3.1066(5) . ?
Pb15 Pb12 3.2997(6) . ?
Pb12 Pb16 3.0397(6) . ?
Pb12 Pb19 3.0691(5) . ?
Pb17 Zn11 2.8332(12) . ?
Pb17 Pb16 3.2570(5) . ?
Pb17 Pb18 3.2881(5) . ?
Pb18 Zn11 2.8470(13) . ?
Pb18 Pb19 3.3049(5) . ?
Pb19 Zn11 2.8347(13) . ?
Pb19 Pb16 3.2852(5) . ?
Pb16 Zn11 2.8513(13) . ?
Zn11 C11 2.044(9) . ?
C11 C13 1.501(14) . ?
C11 C12 1.523(14) . ?
C11 H11 1.0000 . ?
C12 H12A 0.9800 . ?
C12 H12B 0.9800 . ?
C12 H12C 0.9800 . ?
C13 H13A 0.9800 . ?
C13 H13B 0.9800 . ?
C13 H13C 0.9800 . ?
Pb1 Pb5 3.0514(5) . ?
Pb1 Pb2 3.0657(5) . ?
Pb1 Pb4 3.0713(6) . ?
Pb1 Pb3 3.0835(5) . ?
Pb3 Pb6 3.0833(5) . ?
Pb3 Pb7 3.0983(6) . ?
Pb3 Pb4 3.3111(5) . ?
Pb3 Pb2 3.3489(5) . ?
Pb4 Pb7 3.0671(5) . ?
Pb4 Pb8 3.1059(5) . ?
Pb4 Pb5 3.4250(5) . ?
Pb5 Pb9 3.0244(5) . ?
Pb5 Pb8 3.0730(6) . ?
Pb5 Pb2 3.3237(6) . ?
Pb2 Pb6 3.0706(5) . ?
Pb2 Pb9 3.0718(5) . ?
Pb7 Zn1 2.8013(12) . ?
Pb7 Pb8 3.2501(5) . ?
Pb7 Pb6 3.2977(5) . ?
Pb8 Zn1 2.8574(12) . ?
Pb8 Pb9 3.2325(5) . ?
Pb9 Zn1 2.8471(13) . ?
Pb9 Pb6 3.3179(5) . ?
Pb6 Zn1 2.8445(13) . ?
Zn1 C1 2.021(10) . ?
C1 C2 1.508(15) . ?
C1 C3 1.572(15) . ?
C1 H21 1.0000 . ?
C2 H22A 0.9800 . ?
C2 H22B 0.9800 . ?
C2 H22C 0.9800 . ?
C3 H23A 0.9800 . ?
C3 H23B 0.9800 . ?
C3 H23C 0.9800 . ?
N11 C101 1.463(14) . ?
N11 C113 1.469(13) . ?
N11 C107 1.489(14) . ?
N12 C106 1.466(14) . ?
N12 C118 1.478(13) . ?
N12 C112 1.487(12) . ?
N21 C201 1.462(13) . ?
N21 C207 1.465(13) . ?
N21 C213 1.474(13) . ?
N22 C206 1.451(14) . ?
N22 C212 1.465(13) . ?
N22 C218 1.476(15) . ?
N31 C301 1.452(14) . ?
N31 C313 1.455(14) . ?
N31 C307 1.470(14) . ?
N32 C312 1.452(13) . ?
N32 C318 1.460(14) . ?
N32 C306 1.492(13) . ?
N41 C407 1.434(14) . ?
N41 C401 1.448(13) . ?
N41 C413 1.482(15) . ?
N42 C406 1.465(14) . ?
N42 C418 1.467(13) . ?
N42 C412 1.484(14) . ?
N51 C507 1.455(14) . ?
N51 C513 1.472(14) . ?
N51 C501 1.473(13) . ?
N52 C518 1.471(15) . ?
N52 C512 1.477(14) . ?
N52 C506 1.490(14) . ?
N61 C607 1.441(13) . ?
N61 C601 1.443(14) . ?
N61 C613 1.468(14) . ?
N62 C606 1.461(13) . ?
N62 C618 1.475(13) . ?
N62 C612 1.482(14) . ?
O11 C102 1.408(13) . ?
O11 C103 1.412(13) . ?
O12 C105 1.422(14) . ?
O12 C104 1.435(12) . ?
O13 C109 1.417(12) . ?
O13 C108 1.452(12) . ?
O14 C110 1.430(12) . ?
O14 C111 1.432(11) . ?
O15 C115 1.422(12) . ?
O15 C114 1.440(12) . ?
O16 C116 1.414(11) . ?
O16 C117 1.426(12) . ?
O21 C203 1.419(13) . ?
O21 C202 1.452(12) . ?
O22 C204 1.425(13) . ?
O22 C205 1.440(13) . ?
O23 C208 1.414(12) . ?
O23 C209 1.433(12) . ?
O24 C211 1.418(13) . ?
O24 C210 1.420(13) . ?
O25 C214 1.410(14) . ?
O25 C215 1.415(13) . ?
O26 C216 1.420(12) . ?
O26 C217 1.429(13) . ?
O31 C303 1.422(13) . ?
O31 C302 1.429(12) . ?
O32 C304 1.415(13) . ?
O32 C305 1.440(12) . ?
O33 C308 1.413(13) . ?
O33 C309 1.417(12) . ?
O34 C310 1.401(13) . ?
O34 C311 1.414(13) . ?
O35 C314 1.398(14) . ?
O35 C315 1.435(13) . ?
O36 C316 1.415(13) . ?
O36 C317 1.427(13) . ?
O41 C402 1.407(15) . ?
O41 C403 1.446(14) . ?
O42 C405 1.402(14) . ?
O42 C404 1.435(14) . ?
O43 C408 1.391(14) . ?
O43 C409 1.428(14) . ?
O44 C410 1.423(14) . ?
O44 C411 1.448(13) . ?
O45 C415 1.409(12) . ?
O45 C414 1.436(14) . ?
O46 C416 1.411(13) . ?
O46 C417 1.420(14) . ?
O51 C503 1.423(12) . ?
O51 C502 1.428(12) . ?
O52 C504 1.431(12) . ?
O52 C505 1.453(11) . ?
O53 C508 1.414(12) . ?
O53 C509 1.450(13) . ?
O54 C511 1.418(13) . ?
O54 C510 1.427(14) . ?
O55 C515 1.431(15) . ?
O55 C514 1.441(13) . ?
O56 C516 1.425(15) . ?
O56 C517 1.429(13) . ?
O61 C603 1.437(12) . ?
O61 C602 1.440(13) . ?
O62 C605 1.420(13) . ?
O62 C604 1.434(13) . ?
O63 C609 1.415(13) . ?
O63 C608 1.419(12) . ?
O64 C610 1.414(12) . ?
O64 C611 1.428(11) . ?
O65 C614 1.422(12) . ?
O65 C615 1.432(14) . ?
O66 C617 1.410(13) . ?
O66 C616 1.412(14) . ?
C101 C102 1.514(17) . ?
C101 H10A 0.9900 . ?
C101 H10B 0.9900 . ?
C102 H10C 0.9900 . ?
C102 H10D 0.9900 . ?
C103 C104 1.472(18) . ?
C103 H10E 0.9900 . ?
C103 H10F 0.9900 . ?
C104 H10G 0.9900 . ?
C104 H10H 0.9900 . ?
C105 C106 1.499(15) . ?
C105 H10I 0.9900 . ?
C105 H10J 0.9900 . ?
C106 H10K 0.9900 . ?
C106 H10L 0.9900 . ?
C107 C108 1.485(16) . ?
C107 H10M 0.9900 . ?
C107 H10N 0.9900 . ?
C108 H10O 0.9900 . ?
C108 H10P 0.9900 . ?
C109 C110 1.504(14) . ?
C109 H10Q 0.9900 . ?
C109 H10R 0.9900 . ?
C110 H11A 0.9900 . ?
C110 H11B 0.9900 . ?
C111 C112 1.492(14) . ?
C111 H11C 0.9900 . ?
C111 H11D 0.9900 . ?
C112 H11E 0.9900 . ?
C112 H11F 0.9900 . ?
C113 C114 1.516(14) . ?
C113 H11G 0.9900 . ?
C113 H11H 0.9900 . ?
C114 H11I 0.9900 . ?
C114 H11J 0.9900 . ?
C115 C116 1.497(15) . ?
C115 H11K 0.9900 . ?
C115 H11L 0.9900 . ?
C116 H11M 0.9900 . ?
C116 H11N 0.9900 . ?
C117 C118 1.503(14) . ?
C117 H11O 0.9900 . ?
C117 H11P 0.9900 . ?
C118 H11Q 0.9900 . ?
C118 H11R 0.9900 . ?
C201 C202 1.483(15) . ?
C201 H20A 0.9900 . ?
C201 H20B 0.9900 . ?
C202 H20C 0.9900 . ?
C202 H20D 0.9900 . ?
C203 C204 1.537(15) . ?
C203 H20E 0.9900 . ?
C203 H20F 0.9900 . ?
C204 H20G 0.9900 . ?
C204 H20H 0.9900 . ?
C205 C206 1.534(17) . ?
C205 H20I 0.9900 . ?
C205 H20J 0.9900 . ?
C206 H20K 0.9900 . ?
C206 H20L 0.9900 . ?
C207 C208 1.526(14) . ?
C207 H20M 0.9900 . ?
C207 H20N 0.9900 . ?
C208 H20O 0.9900 . ?
C208 H20P 0.9900 . ?
C209 C210 1.541(16) . ?
C209 H20Q 0.9900 . ?
C209 H20R 0.9900 . ?
C210 H21A 0.9900 . ?
C210 H21B 0.9900 . ?
C211 C212 1.507(16) . ?
C211 H21C 0.9900 . ?
C211 H21D 0.9900 . ?
C212 H21E 0.9900 . ?
C212 H21F 0.9900 . ?
C213 C214 1.533(16) . ?
C213 H21G 0.9900 . ?
C213 H21H 0.9900 . ?
C214 H21I 0.9900 . ?
C214 H21J 0.9900 . ?
C215 C216 1.524(16) . ?
C215 H21K 0.9900 . ?
C215 H21L 0.9900 . ?
C216 H21M 0.9900 . ?
C216 H21N 0.9900 . ?
C217 C218 1.515(16) . ?
C217 H21O 0.9900 . ?
C217 H21P 0.9900 . ?
C218 H21Q 0.9900 . ?
C218 H21R 0.9900 . ?
C301 C302 1.496(17) . ?
C301 H30A 0.9900 . ?
C301 H30B 0.9900 . ?
C302 H30C 0.9900 . ?
C302 H30D 0.9900 . ?
C303 C304 1.499(15) . ?
C303 H30E 0.9900 . ?
C303 H30F 0.9900 . ?
C304 H30G 0.9900 . ?
C304 H30H 0.9900 . ?
C305 C306 1.504(15) . ?
C305 H30I 0.9900 . ?
C305 H30J 0.9900 . ?
C306 H30K 0.9900 . ?
C306 H30L 0.9900 . ?
C307 C308 1.525(15) . ?
C307 H30M 0.9900 . ?
C307 H30N 0.9900 . ?
C308 H30O 0.9900 . ?
C308 H30P 0.9900 . ?
C309 C310 1.474(16) . ?
C309 H30Q 0.9900 . ?
C309 H30R 0.9900 . ?
C310 H31A 0.9900 . ?
C310 H31B 0.9900 . ?
C311 C312 1.526(17) . ?
C311 H31C 0.9900 . ?
C311 H31D 0.9900 . ?
C312 H31E 0.9900 . ?
C312 H31F 0.9900 . ?
C313 C314 1.527(16) . ?
C313 H31G 0.9900 . ?
C313 H31H 0.9900 . ?
C314 H31I 0.9900 . ?
C314 H31J 0.9900 . ?
C315 C316 1.526(17) . ?
C315 H31K 0.9900 . ?
C315 H31L 0.9900 . ?
C316 H31M 0.9900 . ?
C316 H31N 0.9900 . ?
C317 C318 1.503(15) . ?
C317 H31O 0.9900 . ?
C317 H31P 0.9900 . ?
C318 H31Q 0.9900 . ?
C318 H31R 0.9900 . ?
C401 C402 1.517(16) . ?
C401 H40A 0.9900 . ?
C401 H40B 0.9900 . ?
C402 H40C 0.9900 . ?
C402 H40D 0.9900 . ?
C403 C404 1.495(18) . ?
C403 H40E 0.9900 . ?
C403 H40F 0.9900 . ?
C404 H40G 0.9900 . ?
C404 H40H 0.9900 . ?
C405 C406 1.508(15) . ?
C405 H40I 0.9900 . ?
C405 H40J 0.9900 . ?
C406 H40K 0.9900 . ?
C406 H40L 0.9900 . ?
C407 C408 1.529(17) . ?
C407 H40M 0.9900 . ?
C407 H40N 0.9900 . ?
C408 H40O 0.9900 . ?
C408 H40P 0.9900 . ?
C409 C410 1.488(17) . ?
C409 H40Q 0.9900 . ?
C409 H40R 0.9900 . ?
C410 H41A 0.9900 . ?
C410 H41B 0.9900 . ?
C411 C412 1.512(17) . ?
C411 H41C 0.9900 . ?
C411 H41D 0.9900 . ?
C412 H41E 0.9900 . ?
C412 H41F 0.9900 . ?
C413 C414 1.511(16) . ?
C413 H41G 0.9900 . ?
C413 H41H 0.9900 . ?
C414 H41I 0.9900 . ?
C414 H41J 0.9900 . ?
C415 C416 1.513(16) . ?
C415 H41K 0.9900 . ?
C415 H41L 0.9900 . ?
C416 H41M 0.9900 . ?
C416 H41N 0.9900 . ?
C417 C418 1.516(16) . ?
C417 H41O 0.9900 . ?
C417 H41P 0.9900 . ?
C418 H41Q 0.9900 . ?
C418 H41R 0.9900 . ?
C501 C502 1.518(15) . ?
C501 H50A 0.9900 . ?
C501 H50B 0.9900 . ?
C502 H50C 0.9900 . ?
C502 H50D 0.9900 . ?
C503 C504 1.493(15) . ?
C503 H50E 0.9900 . ?
C503 H50F 0.9900 . ?
C504 H50G 0.9900 . ?
C504 H50H 0.9900 . ?
C505 C506 1.512(15) . ?
C505 H50I 0.9900 . ?
C505 H50J 0.9900 . ?
C506 H50K 0.9900 . ?
C506 H50L 0.9900 . ?
C507 C508 1.564(15) . ?
C507 H50M 0.9900 . ?
C507 H50N 0.9900 . ?
C508 H50O 0.9900 . ?
C508 H50P 0.9900 . ?
C509 C510 1.448(16) . ?
C509 H50Q 0.9900 . ?
C509 H50R 0.9900 . ?
C510 H51A 0.9900 . ?
C510 H51B 0.9900 . ?
C511 C512 1.458(18) . ?
C511 H51C 0.9900 . ?
C511 H51D 0.9900 . ?
C512 H51E 0.9900 . ?
C512 H51F 0.9900 . ?
C513 C514 1.478(17) . ?
C513 H51G 0.9900 . ?
C513 H51H 0.9900 . ?
C514 H51I 0.9900 . ?
C514 H51J 0.9900 . ?
C515 C516 1.514(18) . ?
C515 H51K 0.9900 . ?
C515 H51L 0.9900 . ?
C516 H51M 0.9900 . ?
C516 H51N 0.9900 . ?
C517 C518 1.489(17) . ?
C517 H51O 0.9900 . ?
C517 H51P 0.9900 . ?
C518 H51Q 0.9900 . ?
C518 H51R 0.9900 . ?
C601 C602 1.492(14) . ?
C601 H60A 0.9900 . ?
C601 H60B 0.9900 . ?
C602 H60C 0.9900 . ?
C602 H60D 0.9900 . ?
C603 C604 1.504(16) . ?
C603 H60E 0.9900 . ?
C603 H60F 0.9900 . ?
C604 H60G 0.9900 . ?
C604 H60H 0.9900 . ?
C605 C606 1.530(16) . ?
C605 H60I 0.9900 . ?
C605 H60J 0.9900 . ?
C606 H60K 0.9900 . ?
C606 H60L 0.9900 . ?
C607 C608 1.526(15) . ?
C607 H60M 0.9900 . ?
C607 H60N 0.9900 . ?
C608 H60O 0.9900 . ?
C608 H60P 0.9900 . ?
C609 C610 1.517(15) . ?
C609 H60Q 0.9900 . ?
C609 H60R 0.9900 . ?
C610 H61A 0.9900 . ?
C610 H61B 0.9900 . ?
C611 C612 1.502(14) . ?
C611 H61C 0.9900 . ?
C611 H61D 0.9900 . ?
C612 H61E 0.9900 . ?
C612 H61F 0.9900 . ?
C613 C614 1.514(16) . ?
C613 H61G 0.9900 . ?
C613 H61H 0.9900 . ?
C614 H61I 0.9900 . ?
C614 H61J 0.9900 . ?
C615 C616 1.485(16) . ?
C615 H61K 0.9900 . ?
C615 H61L 0.9900 . ?
C616 H61M 0.9900 . ?
C616 H61N 0.9900 . ?
C617 C618 1.500(16) . ?
C617 H61O 0.9900 . ?
C617 H61P 0.9900 . ?
C618 H61Q 0.9900 . ?
C618 H61R 0.9900 . ?
N1S C1S 1.54(2) . ?
N1S H1S3 0.9100 . ?
N1S H1S4 0.9100 . ?
N1S H1S5 0.9100 . ?
C1S C2S 1.57(4) . ?
C1S H1S1 0.9900 . ?
C1S H1S2 0.9900 . ?
C2S N2S 1.48(3) . ?
C2S H2S1 0.9900 . ?
C2S H2S2 0.9900 . ?
N2S H2S3 0.9100 . ?
N2S H2S4 0.9100 . ?
N2S H2S5 0.9100 . ?
